data_4338188
loop_
_publ_author_name
'Madalan, Augustin M.'
'Cao, Xiao-Yu'
'Rogez, Guillaume'
'Lehn, Jean-Marie'

_publ_section_title
;
 Ferromagnetic Coupling in Copper(II) [2 \\times 2] Grid-like Complexes.
;
_journal_issue 9
_journal_name_full 'Inorganic chemistry'
_journal_page_first 4275
_journal_page_last 4277
_journal_paper_doi 10.1021/ic500285m
_journal_volume 53
_journal_year 2014
_chemical_formula_sum 'C144 H204 B8 Cu4 F32 N32 O26'
_chemical_formula_weight 3747.87
_chemical_name_systematic
;
 ?
;
_space_group_IT_number 19
_symmetry_cell_setting orthorhombic
_symmetry_space_group_name_Hall 'P 2ac 2ab'
_symmetry_space_group_name_H-M 'P 21 21 21'
_atom_sites_solution_hydrogens geom
_atom_sites_solution_primary direct
_atom_sites_solution_secondary difmap
_audit_creation_method SHELXL-97
_cell_angle_alpha 90.00
_cell_angle_beta 90.00
_cell_angle_gamma 90.00
_cell_formula_units_Z 4
_cell_length_a 18.537(3)
_cell_length_b 28.794(4)
_cell_length_c 31.529(5)
_cell_measurement_reflns_used 7457
_cell_measurement_temperature 173(2)
_cell_measurement_theta_max 21.13
_cell_measurement_theta_min 2.37
_cell_volume 16829(4)
_computing_cell_refinement 'Bruker SMART'
_computing_data_collection 'Bruker SMART'
_computing_data_reduction 'Bruker SAINT'
_computing_structure_refinement 'SHELXL-97 (Sheldrick, 1997)'
_computing_structure_solution 'SHELXS-97 (Sheldrick, 1990)'
_diffrn_ambient_temperature 173(2)
_diffrn_measured_fraction_theta_full 0.901
_diffrn_measured_fraction_theta_max 0.901
_diffrn_measurement_device_type 'Bruker CCD area detector'
_diffrn_measurement_method '/p scans'
_diffrn_radiation_monochromator graphite
_diffrn_radiation_source 'fine-focus sealed tube'
_diffrn_radiation_type MoK\a
_diffrn_radiation_wavelength 0.71073
_diffrn_reflns_av_R_equivalents 0.0499
_diffrn_reflns_av_sigmaI/netI 0.1284
_diffrn_reflns_limit_h_max 24
_diffrn_reflns_limit_h_min -17
_diffrn_reflns_limit_k_max 37
_diffrn_reflns_limit_k_min -28
_diffrn_reflns_limit_l_max 40
_diffrn_reflns_limit_l_min -38
_diffrn_reflns_number 84109
_diffrn_reflns_theta_full 27.54
_diffrn_reflns_theta_max 27.54
_diffrn_reflns_theta_min 2.22
_exptl_absorpt_coefficient_mu 0.610
_exptl_absorpt_correction_T_max 0.8877
_exptl_absorpt_correction_T_min 0.7924
_exptl_absorpt_correction_type multi-scan
_exptl_absorpt_process_details sadabs
_exptl_crystal_colour brown
_exptl_crystal_density_diffrn 1.471
_exptl_crystal_density_meas ?
_exptl_crystal_density_method 'not measured'
_exptl_crystal_description prism
_exptl_crystal_F_000 7696
_exptl_crystal_size_max 0.40
_exptl_crystal_size_mid 0.20
_exptl_crystal_size_min 0.20
_refine_diff_density_max 1.162
_refine_diff_density_min -1.056
_refine_diff_density_rms 0.112
_refine_ls_abs_structure_details 'Flack H D (1983), Acta Cryst. A39, 876-881'
_refine_ls_abs_structure_Flack 0.037(13)
_refine_ls_extinction_method none
_refine_ls_goodness_of_fit_ref 1.018
_refine_ls_hydrogen_treatment constr
_refine_ls_matrix_type full
_refine_ls_number_parameters 2206
_refine_ls_number_reflns 31702
_refine_ls_number_restraints 42
_refine_ls_restrained_S_all 1.020
_refine_ls_R_factor_all 0.1535
_refine_ls_R_factor_gt 0.0817
_refine_ls_shift/su_max 0.003
_refine_ls_shift/su_mean 0.000
_refine_ls_structure_factor_coef Fsqd
_refine_ls_weighting_details 'calc w=1/[\s^2^(Fo^2^)+(0.1365P)^2^+0.0000P] where P=(Fo^2^+2Fc^2^)/3'
_refine_ls_weighting_scheme calc
_refine_ls_wR_factor_gt 0.2003
_refine_ls_wR_factor_ref 0.2339
_reflns_number_gt 18197
_reflns_number_total 31702
_reflns_threshold_expression >2sigma(I)
_cod_data_source_file ic500285m_si_001.cif
_cod_data_source_block am4
_cod_depositor_comments
;
The following automatic conversions were performed:

'_symmetry_cell_setting' value 'Orthorhombic' changed to
'orthorhombic' according to
/usr/data/users/saulius/crontab/automatic-downloads/rss-feeds/ACS/lib/dictionaries/cif_core.dic
dictionary named 'cif_core.dic' version 2.4.2 from 2011-04-26.

Automatic conversion script
Id: cif_fix_values 2281 2013-09-26 08:29:07Z andrius 

 Adding full bibliography for 4338188--4338189.cif.

The following automatic conversions were performed:

'_exptl_crystal_density_meas' value 'not measured' was changed to '?'
- the value is perceived as not measured.

Automatic conversion script
Id: cif_fix_values 3008 2015-01-20 13:52:24Z robertas 
;
_cod_original_cell_volume 16828(5)
_cod_original_sg_symbol_H-M P212121
_cod_database_code 4338188

loop_
_symmetry_equiv_pos_as_xyz
'x, y, z'
'-x+1/2, -y, z+1/2'
'-x, y+1/2, -z+1/2'
'x+1/2, -y+1/2, -z'

loop_
_atom_site_label
_atom_site_type_symbol
_atom_site_fract_x
_atom_site_fract_y
_atom_site_fract_z
_atom_site_U_iso_or_equiv
_atom_site_adp_type
_atom_site_occupancy
_atom_site_symmetry_multiplicity
_atom_site_calc_flag
_atom_site_refinement_flags
C1 C 0.4995(5) 0.4016(4) 0.8146(3) 0.041(2) Uani 1 1 d .
H1 H 0.4637 0.4239 0.8183 0.049 Uiso 1 1 calc R
C2 C 0.5695(6) 0.4165(4) 0.8051(3) 0.050(3) Uani 1 1 d .
H2 H 0.5801 0.4479 0.8027 0.061 Uiso 1 1 calc R
C3 C 0.6225(6) 0.3836(4) 0.7993(3) 0.049(3) Uani 1 1 d .
H3 H 0.6694 0.3922 0.7923 0.059 Uiso 1 1 calc R
C4 C 0.6040(5) 0.3372(3) 0.8043(3) 0.039(2) Uani 1 1 d .
H4 H 0.6385 0.3140 0.8014 0.047 Uiso 1 1 calc R
C5 C 0.5331(4) 0.3265(3) 0.8135(2) 0.030(2) Uani 1 1 d .
C6 C 0.5090(4) 0.2778(3) 0.8192(2) 0.030(2) Uani 1 1 d .
H6 H 0.5406 0.2529 0.8164 0.035 Uiso 1 1 calc R
C7 C 0.3400(4) 0.2306(3) 0.8433(2) 0.0268(19) Uani 1 1 d .
C8 C 0.3031(4) 0.1884(3) 0.8512(2) 0.0279(18) Uiso 1 1 d .
H8 H 0.3268 0.1599 0.8524 0.033 Uiso 1 1 calc R
C9 C 0.2292(4) 0.1925(3) 0.8569(2) 0.0246(19) Uani 1 1 d .
C10 C 0.2370(4) 0.2708(3) 0.8515(2) 0.0227(18) Uani 1 1 d .
C11 C 0.1982(4) 0.3181(3) 0.8541(3) 0.032(2) Uani 1 1 d .
C12 C 0.1819(4) 0.3371(3) 0.8916(3) 0.042(2) Uani 1 1 d .
H12 H 0.1930 0.3217 0.9167 0.050 Uiso 1 1 calc R
C13 C 0.1474(6) 0.3813(4) 0.8923(4) 0.069(4) Uani 1 1 d .
H13 H 0.1375 0.3966 0.9176 0.083 Uiso 1 1 calc R
C14 C 0.1296(6) 0.4000(4) 0.8539(5) 0.060(3) Uani 1 1 d .
H14 H 0.1045 0.4279 0.8542 0.073 Uiso 1 1 calc R
C15 C 0.1448(5) 0.3821(4) 0.8165(4) 0.059(3) Uani 1 1 d .
H15 H 0.1317 0.3973 0.7917 0.070 Uiso 1 1 calc R
C16 C 0.1806(5) 0.3400(3) 0.8152(3) 0.046(2) Uani 1 1 d .
H16 H 0.1927 0.3264 0.7894 0.055 Uiso 1 1 calc R
C17 C 0.0675(4) 0.1292(3) 0.8679(2) 0.0275(18) Uani 1 1 d .
H17 H 0.0818 0.0985 0.8644 0.033 Uiso 1 1 calc R
C18 C -0.0075(4) 0.1409(3) 0.8748(3) 0.0268(18) Uani 1 1 d .
C19 C -0.0590(4) 0.1068(3) 0.8778(2) 0.035(2) Uani 1 1 d .
H19 H -0.0469 0.0757 0.8750 0.042 Uiso 1 1 calc R
C20 C -0.1308(5) 0.1205(4) 0.8853(3) 0.051(3) Uani 1 1 d .
H20 H -0.1669 0.0981 0.8864 0.061 Uiso 1 1 calc R
C21 C -0.1481(5) 0.1657(4) 0.8908(3) 0.051(3) Uani 1 1 d .
H21 H -0.1951 0.1745 0.8972 0.062 Uiso 1 1 calc R
C22 C -0.0927(5) 0.1992(4) 0.8866(3) 0.046(3) Uani 1 1 d .
H22 H -0.1041 0.2305 0.8892 0.055 Uiso 1 1 calc R
C23 C 0.4594(4) 0.1888(3) 0.8380(2) 0.0251(18) Uani 1 1 d .
H23A H 0.4964 0.1904 0.8163 0.030 Uiso 1 1 calc R
H23B H 0.4307 0.1612 0.8329 0.030 Uiso 1 1 calc R
C24 C 0.4955(4) 0.1850(3) 0.8819(2) 0.030(2) Uani 1 1 d .
H24A H 0.4590 0.1800 0.9035 0.036 Uiso 1 1 calc R
H24B H 0.5206 0.2137 0.8884 0.036 Uiso 1 1 calc R
C25 C 0.5499(4) 0.1438(3) 0.8821(2) 0.0272(18) Uani 1 1 d .
H25 H 0.5878 0.1501 0.8611 0.033 Uiso 1 1 calc R
C26 C 0.4614(5) 0.0859(3) 0.9013(3) 0.041(2) Uani 1 1 d .
H26A H 0.4212 0.1074 0.9021 0.049 Uiso 1 1 calc R
H26B H 0.4815 0.0833 0.9296 0.049 Uiso 1 1 calc R
C27 C 0.4372(6) 0.0393(3) 0.8855(3) 0.051(3) Uani 1 1 d .
H27A H 0.4012 0.0271 0.9043 0.077 Uiso 1 1 calc R
H27B H 0.4777 0.0186 0.8846 0.077 Uiso 1 1 calc R
H27C H 0.4173 0.0426 0.8576 0.077 Uiso 1 1 calc R
C28 C 0.6386(5) 0.1141(4) 0.9258(3) 0.050(3) Uani 1 1 d .
H28A H 0.6738 0.1206 0.9039 0.060 Uiso 1 1 calc R
H28B H 0.6225 0.0822 0.9226 0.060 Uiso 1 1 calc R
C29 C 0.6726(7) 0.1207(4) 0.9693(4) 0.080(4) Uani 1 1 d .
H29A H 0.7137 0.1006 0.9720 0.121 Uiso 1 1 calc R
H29B H 0.6380 0.1133 0.9909 0.121 Uiso 1 1 calc R
H29C H 0.6878 0.1524 0.9724 0.121 Uiso 1 1 calc R
C30 C 0.2164(4) 0.1070(3) 0.8576(2) 0.0274(19) Uani 1 1 d .
H30A H 0.2532 0.1077 0.8357 0.033 Uiso 1 1 calc R
H30B H 0.1784 0.0863 0.8480 0.033 Uiso 1 1 calc R
C31 C 0.2497(4) 0.0869(3) 0.8986(2) 0.031(2) Uani 1 1 d .
H31A H 0.2907 0.0676 0.8911 0.038 Uiso 1 1 calc R
H31B H 0.2673 0.1123 0.9159 0.038 Uiso 1 1 calc R
C32 C 0.1967(5) 0.0580(3) 0.9249(2) 0.033(2) Uani 1 1 d .
H32 H 0.1688 0.0388 0.9051 0.039 Uiso 1 1 calc R
C33 C 0.0849(6) 0.0642(4) 0.9618(3) 0.070(4) Uani 1 1 d .
H33A H 0.0997 0.0421 0.9833 0.083 Uiso 1 1 calc R
H33B H 0.0596 0.0477 0.9395 0.083 Uiso 1 1 calc R
C34 C 0.0365(6) 0.1016(4) 0.9810(3) 0.060(3) Uani 1 1 d .
H34A H -0.0064 0.0875 0.9922 0.091 Uiso 1 1 calc R
H34B H 0.0237 0.1238 0.9595 0.091 Uiso 1 1 calc R
H34C H 0.0619 0.1171 1.0035 0.091 Uiso 1 1 calc R
C35 C 0.2778(6) 0.0493(4) 0.9846(3) 0.057(3) Uani 1 1 d .
H35A H 0.2530 0.0739 0.9997 0.069 Uiso 1 1 calc R
H35B H 0.3194 0.0627 0.9704 0.069 Uiso 1 1 calc R
C36 C 0.3015(8) 0.0132(4) 1.0146(4) 0.103(5) Uani 1 1 d .
H36A H 0.3346 0.0264 1.0347 0.155 Uiso 1 1 calc R
H36B H 0.3249 -0.0114 0.9993 0.155 Uiso 1 1 calc R
H36C H 0.2603 0.0010 1.0293 0.155 Uiso 1 1 calc R
C41 C 0.4076(5) 0.3070(3) 0.9327(3) 0.043(2) Uani 1 1 d U
H41 H 0.4313 0.2797 0.9253 0.052 Uiso 1 1 calc R
C42 C 0.3971(6) 0.3176(4) 0.9760(3) 0.056(3) Uani 1 1 d U
H42 H 0.4156 0.2977 0.9966 0.068 Uiso 1 1 calc R
C43 C 0.3610(7) 0.3556(3) 0.9879(3) 0.063(3) Uani 1 1 d .
H43 H 0.3531 0.3616 1.0165 0.075 Uiso 1 1 calc R
C44 C 0.3349(6) 0.3865(3) 0.9567(2) 0.043(2) Uani 1 1 d .
H44 H 0.3107 0.4137 0.9637 0.052 Uiso 1 1 calc R
C45 C 0.3479(5) 0.3736(3) 0.9144(2) 0.031(2) Uani 1 1 d .
C46 C 0.3223(4) 0.4041(3) 0.8803(2) 0.0296(19) Uani 1 1 d .
H46 H 0.3006 0.4325 0.8862 0.036 Uiso 1 1 calc R
C47 C 0.3182(4) 0.3984(3) 0.7679(2) 0.0251(18) Uani 1 1 d .
C48 C 0.3039(4) 0.4241(3) 0.7323(2) 0.0302(19) Uani 1 1 d .
H48 H 0.2902 0.4551 0.7342 0.036 Uiso 1 1 calc R
C49 C 0.3107(4) 0.4024(3) 0.6941(2) 0.0231(17) Uani 1 1 d .
C50 C 0.3530(4) 0.3377(3) 0.7284(2) 0.0223(18) Uani 1 1 d .
C51 C 0.3835(4) 0.2892(3) 0.7263(2) 0.0264(19) Uani 1 1 d .
C52 C 0.3412(5) 0.2519(3) 0.7385(2) 0.035(2) Uani 1 1 d .
H52 H 0.2935 0.2565 0.7466 0.042 Uiso 1 1 calc R
C53 C 0.3708(7) 0.2073(4) 0.7387(3) 0.053(3) Uani 1 1 d .
H53 H 0.3426 0.1816 0.7453 0.064 Uiso 1 1 calc R
C54 C 0.4414(7) 0.2024(4) 0.7290(3) 0.053(3) Uani 1 1 d .
H54 H 0.4616 0.1729 0.7310 0.064 Uiso 1 1 calc R
C55 C 0.4851(6) 0.2385(4) 0.7163(2) 0.049(3) Uani 1 1 d .
H55 H 0.5327 0.2336 0.7083 0.058 Uiso 1 1 calc R
C56 C 0.4546(5) 0.2827(3) 0.7161(2) 0.036(2) Uani 1 1 d .
H56 H 0.4829 0.3082 0.7089 0.043 Uiso 1 1 calc R
C57 C 0.2871(5) 0.4093(3) 0.5834(2) 0.033(2) Uani 1 1 d .
H57 H 0.2755 0.4400 0.5775 0.039 Uiso 1 1 calc R
C58 C 0.2901(5) 0.3731(3) 0.5505(2) 0.0295(19) Uani 1 1 d .
C59 C 0.2657(5) 0.3813(3) 0.5098(3) 0.042(2) Uani 1 1 d .
H59 H 0.2516 0.4109 0.5013 0.051 Uiso 1 1 calc R
C60 C 0.2631(6) 0.3448(3) 0.4827(3) 0.050(3) Uani 1 1 d .
H60 H 0.2449 0.3488 0.4554 0.061 Uiso 1 1 calc R
C61 C 0.2878(6) 0.3011(3) 0.4955(3) 0.049(3) Uani 1 1 d .
H61 H 0.2900 0.2764 0.4765 0.059 Uiso 1 1 calc R
C62 C 0.3088(5) 0.2957(3) 0.5371(2) 0.039(2) Uani 1 1 d .
H62 H 0.3219 0.2663 0.5466 0.047 Uiso 1 1 calc R
C63 C 0.2723(4) 0.4631(3) 0.8145(3) 0.031(2) Uani 1 1 d .
H63A H 0.2465 0.4621 0.8412 0.038 Uiso 1 1 calc R
H63B H 0.2369 0.4668 0.7921 0.038 Uiso 1 1 calc R
C64 C 0.3224(5) 0.5061(3) 0.8146(3) 0.039(2) Uani 1 1 d .
H64A H 0.3619 0.5009 0.7950 0.047 Uiso 1 1 calc R
H64B H 0.2954 0.5328 0.8045 0.047 Uiso 1 1 calc R
C65 C 0.3534(5) 0.5170(3) 0.8585(3) 0.044(2) Uani 1 1 d .
H65 H 0.3740 0.5484 0.8593 0.053 Uiso 1 1 calc R
C66 C 0.4456(6) 0.4932(5) 0.9061(4) 0.079(4) Uani 1 1 d .
H66A H 0.4110 0.4969 0.9289 0.095 Uiso 1 1 calc R
H66B H 0.4725 0.5219 0.9031 0.095 Uiso 1 1 calc R
C67 C 0.4952(6) 0.4541(5) 0.9154(3) 0.088(5) Uani 1 1 d .
H67A H 0.5214 0.4605 0.9410 0.132 Uiso 1 1 calc R
H67B H 0.5286 0.4505 0.8923 0.132 Uiso 1 1 calc R
H67C H 0.4679 0.4261 0.9188 0.132 Uiso 1 1 calc R
C68 C 0.2597(7) 0.5499(4) 0.9019(4) 0.075(3) Uani 1 1 d U
H68A H 0.2874 0.5705 0.9199 0.090 Uiso 1 1 calc R
H68B H 0.2487 0.5667 0.8761 0.090 Uiso 1 1 calc R
C69 C 0.1946(9) 0.5398(6) 0.9225(6) 0.139(6) Uani 1 1 d U
H69A H 0.1556 0.5413 0.9025 0.209 Uiso 1 1 calc R
H69B H 0.1866 0.5619 0.9448 0.209 Uiso 1 1 calc R
H69C H 0.1969 0.5091 0.9344 0.209 Uiso 1 1 calc R
C70 C 0.2579(5) 0.4690(3) 0.6528(3) 0.032(2) Uani 1 1 d .
H70A H 0.2370 0.4772 0.6800 0.039 Uiso 1 1 calc R
H70B H 0.2189 0.4669 0.6323 0.039 Uiso 1 1 calc R
C71 C 0.3096(5) 0.5073(3) 0.6391(2) 0.040(2) Uani 1 1 d .
H71A H 0.3379 0.4961 0.6153 0.048 Uiso 1 1 calc R
H71B H 0.2816 0.5336 0.6292 0.048 Uiso 1 1 calc R
C72 C 0.3595(5) 0.5235(3) 0.6725(3) 0.040(2) Uani 1 1 d .
H72 H 0.3862 0.5508 0.6626 0.048 Uiso 1 1 calc R
C73 C 0.4650(5) 0.4993(4) 0.7086(3) 0.057(3) Uani 1 1 d .
H73A H 0.4483 0.5026 0.7376 0.068 Uiso 1 1 calc R
H73B H 0.4864 0.5285 0.6998 0.068 Uiso 1 1 calc R
C74 C 0.5206(5) 0.4605(4) 0.7058(3) 0.060(3) Uani 1 1 d .
H74A H 0.5610 0.4678 0.7237 0.090 Uiso 1 1 calc R
H74B H 0.5368 0.4575 0.6770 0.090 Uiso 1 1 calc R
H74C H 0.4992 0.4319 0.7149 0.090 Uiso 1 1 calc R
C75 C 0.2876(10) 0.5830(5) 0.7111(4) 0.101(5) Uani 1 1 d .
H75A H 0.3132 0.6023 0.7314 0.121 Uiso 1 1 calc R
H75B H 0.2926 0.5971 0.6834 0.121 Uiso 1 1 calc R
C76 C 0.2147(13) 0.5813(6) 0.7221(8) 0.188(12) Uani 1 1 d .
H76A H 0.1949 0.6121 0.7217 0.281 Uiso 1 1 calc R
H76B H 0.2098 0.5684 0.7500 0.281 Uiso 1 1 calc R
H76C H 0.1893 0.5621 0.7021 0.281 Uiso 1 1 calc R
C81 C 0.1349(5) 0.2090(3) 0.9625(3) 0.042(2) Uani 1 1 d .
H81 H 0.1614 0.1850 0.9503 0.050 Uiso 1 1 calc R
C82 C 0.1424(5) 0.2163(4) 1.0053(3) 0.055(3) Uani 1 1 d .
H82 H 0.1720 0.1972 1.0216 0.066 Uiso 1 1 calc R
C83 C 0.1056(6) 0.2519(4) 1.0232(3) 0.056(3) Uani 1 1 d .
H83 H 0.1104 0.2581 1.0520 0.068 Uiso 1 1 calc R
C84 C 0.0603(6) 0.2793(3) 0.9980(3) 0.045(2) Uani 1 1 d .
H84 H 0.0322 0.3027 1.0099 0.054 Uiso 1 1 calc R
C85 C 0.0587(4) 0.2706(3) 0.9547(2) 0.0306(19) Uani 1 1 d .
C86 C 0.0206(4) 0.3001(3) 0.9266(2) 0.031(2) Uani 1 1 d .
H86 H -0.0067 0.3251 0.9360 0.037 Uiso 1 1 calc R
C87 C 0.0078(4) 0.2994(3) 0.8144(2) 0.0268(19) Uani 1 1 d .
C88 C -0.0184(4) 0.3230(3) 0.7798(2) 0.0301(19) Uani 1 1 d .
H88 H -0.0428 0.3510 0.7830 0.036 Uiso 1 1 calc R
C89 C -0.0076(4) 0.3041(3) 0.7402(2) 0.0275(19) Uani 1 1 d .
C90 C 0.0456(4) 0.2403(3) 0.7717(2) 0.0267(18) Uani 1 1 d .
C91 C 0.0707(5) 0.1911(3) 0.7676(2) 0.0270(19) Uani 1 1 d .
C92 C 0.1434(5) 0.1811(3) 0.7628(2) 0.032(2) Uani 1 1 d .
H92 H 0.1773 0.2049 0.7615 0.039 Uiso 1 1 calc R
C93 C 0.1646(7) 0.1350(4) 0.7598(2) 0.051(3) Uani 1 1 d .
H93 H 0.2131 0.1275 0.7566 0.061 Uiso 1 1 calc R
C94 C 0.1155(9) 0.1019(4) 0.7617(3) 0.066(4) Uani 1 1 d .
H94 H 0.1310 0.0713 0.7589 0.079 Uiso 1 1 calc R
C95 C 0.0394(7) 0.1100(3) 0.7676(3) 0.051(3) Uani 1 1 d .
H95 H 0.0060 0.0860 0.7691 0.061 Uiso 1 1 calc R
C96 C 0.0197(5) 0.1567(3) 0.7710(2) 0.039(2) Uani 1 1 d .
H96 H -0.0283 0.1646 0.7757 0.047 Uiso 1 1 calc R
C97 C -0.0299(4) 0.3176(3) 0.6298(2) 0.035(2) Uani 1 1 d .
H97 H -0.0598 0.3434 0.6275 0.041 Uiso 1 1 calc R
C98 C -0.0030(5) 0.2940(3) 0.5922(3) 0.036(2) Uani 1 1 d .
C99 C -0.0132(5) 0.3146(4) 0.5517(3) 0.053(3) Uani 1 1 d .
H99 H -0.0427 0.3403 0.5475 0.063 Uiso 1 1 calc R
C100 C 0.0254(6) 0.2926(4) 0.5177(3) 0.057(3) Uani 1 1 d .
H100 H 0.0217 0.3038 0.4901 0.068 Uiso 1 1 calc R
C101 C 0.0686(5) 0.2543(3) 0.5268(3) 0.047(2) Uani 1 1 d .
H101 H 0.0947 0.2403 0.5051 0.056 Uiso 1 1 calc R
C102 C 0.0731(6) 0.2371(4) 0.5669(3) 0.049(2) Uani 1 1 d .
H102 H 0.1019 0.2112 0.5720 0.059 Uiso 1 1 calc R
C103 C -0.0401(4) 0.3593(3) 0.8651(2) 0.0319(19) Uani 1 1 d .
H10A H -0.0360 0.3803 0.8412 0.038 Uiso 1 1 calc R
H10B H -0.0171 0.3740 0.8892 0.038 Uiso 1 1 calc R
C104 C -0.1189(5) 0.3525(3) 0.8751(3) 0.048(3) Uani 1 1 d .
H10C H -0.1242 0.3396 0.9033 0.058 Uiso 1 1 calc R
H10D H -0.1401 0.3309 0.8550 0.058 Uiso 1 1 calc R
C105 C -0.1580(7) 0.3999(5) 0.8724(6) 0.122(5) Uani 1 1 d U
H105 H -0.1372 0.4227 0.8920 0.147 Uiso 1 1 calc R
C106 C -0.1839(6) 0.4608(4) 0.8257(4) 0.072(4) Uani 1 1 d .
H10E H -0.1609 0.4821 0.8453 0.086 Uiso 1 1 calc R
H10F H -0.2355 0.4614 0.8309 0.086 Uiso 1 1 calc R
C107 C -0.1689(10) 0.4748(5) 0.7820(6) 0.140(7) Uani 1 1 d .
H10G H -0.1843 0.5063 0.7778 0.210 Uiso 1 1 calc R
H10H H -0.1944 0.4547 0.7628 0.210 Uiso 1 1 calc R
H10I H -0.1180 0.4725 0.7767 0.210 Uiso 1 1 calc R
C108 C -0.2642(8) 0.3734(6) 0.9031(7) 0.143(5) Uani 1 1 d U
H10J H -0.2366 0.3738 0.9292 0.171 Uiso 1 1 calc R
H10K H -0.2648 0.3414 0.8936 0.171 Uiso 1 1 calc R
C109 C -0.3376(7) 0.3840(6) 0.9151(4) 0.101(5) Uani 1 1 d .
H10L H -0.3409 0.3855 0.9455 0.151 Uiso 1 1 calc R
H10M H -0.3691 0.3601 0.9047 0.151 Uiso 1 1 calc R
H10N H -0.3514 0.4133 0.9032 0.151 Uiso 1 1 calc R
C110 C -0.0653(5) 0.3697(3) 0.7016(3) 0.040(2) Uani 1 1 d .
H11A H -0.0426 0.3880 0.6795 0.048 Uiso 1 1 calc R
H11B H -0.0581 0.3858 0.7283 0.048 Uiso 1 1 calc R
C111 C -0.1471(5) 0.3668(4) 0.6925(3) 0.054(3) Uani 1 1 d .
H11C H -0.1658 0.3972 0.6852 0.065 Uiso 1 1 calc R
H11D H -0.1562 0.3459 0.6689 0.065 Uiso 1 1 calc R
C112 C -0.1818(6) 0.3497(4) 0.7304(3) 0.057(3) Uani 1 1 d .
H112 H -0.1641 0.3656 0.7558 0.068 Uiso 1 1 calc R
C113 C -0.2911(7) 0.3349(5) 0.6865(3) 0.079(4) Uani 1 1 d .
H11E H -0.2708 0.3043 0.6817 0.095 Uiso 1 1 calc R
H11F H -0.2787 0.3547 0.6627 0.095 Uiso 1 1 calc R
C114 C -0.3728(6) 0.3318(8) 0.6913(5) 0.150(9) Uani 1 1 d .
H11G H -0.3933 0.3190 0.6659 0.225 Uiso 1 1 calc R
H11H H -0.3922 0.3623 0.6961 0.225 Uiso 1 1 calc R
H11I H -0.3844 0.3121 0.7149 0.225 Uiso 1 1 calc R
C115 C -0.2071(7) 0.2728(4) 0.7680(3) 0.074(4) Uani 1 1 d .
H11J H -0.2543 0.2625 0.7586 0.088 Uiso 1 1 calc R
H11K H -0.2130 0.2924 0.7928 0.088 Uiso 1 1 calc R
C116 C -0.1583(8) 0.2308(4) 0.7781(3) 0.086(4) Uani 1 1 d .
H11L H -0.1798 0.2127 0.8004 0.129 Uiso 1 1 calc R
H11M H -0.1118 0.2416 0.7871 0.129 Uiso 1 1 calc R
H11N H -0.1531 0.2119 0.7532 0.129 Uiso 1 1 calc R
C121 C 0.4797(5) 0.3993(4) 0.6037(3) 0.043(2) Uani 1 1 d .
H121 H 0.4516 0.4250 0.6106 0.052 Uiso 1 1 calc R
C122 C 0.5482(5) 0.4074(3) 0.5863(3) 0.043(2) Uani 1 1 d .
H122 H 0.5646 0.4376 0.5821 0.051 Uiso 1 1 calc R
C123 C 0.5915(5) 0.3694(3) 0.5753(3) 0.043(2) Uani 1 1 d .
H123 H 0.6368 0.3734 0.5632 0.051 Uiso 1 1 calc R
C124 C 0.5633(4) 0.3247(3) 0.5834(2) 0.0290(18) Uani 1 1 d .
H124 H 0.5908 0.2985 0.5774 0.035 Uiso 1 1 calc R
C125 C 0.4944(4) 0.3196(3) 0.6005(2) 0.030(2) Uani 1 1 d .
C126 C 0.4631(4) 0.2754(3) 0.6083(2) 0.029(2) Uani 1 1 d .
H126 H 0.4897 0.2487 0.6029 0.034 Uiso 1 1 calc R
C127 C 0.2957(4) 0.2303(3) 0.6413(2) 0.0238(18) Uani 1 1 d .
C128 C 0.2533(5) 0.1910(3) 0.6477(2) 0.0300(19) Uani 1 1 d U
H128 H 0.2735 0.1615 0.6455 0.036 Uiso 1 1 calc R
C129 C 0.1839(4) 0.1959(2) 0.65689(19) 0.0172(16) Uani 1 1 d U
C130 C 0.1942(4) 0.2750(3) 0.6540(2) 0.0251(18) Uani 1 1 d .
C131 C 0.1605(4) 0.3224(3) 0.6535(3) 0.0270(18) Uani 1 1 d .
C132 C 0.1459(5) 0.3445(3) 0.6161(3) 0.038(2) Uani 1 1 d .
H132 H 0.1573 0.3300 0.5906 0.045 Uiso 1 1 calc R
C133 C 0.1152(5) 0.3872(4) 0.6156(3) 0.048(3) Uani 1 1 d .
H133 H 0.1038 0.4010 0.5898 0.058 Uiso 1 1 calc R
C134 C 0.0999(5) 0.4114(4) 0.6543(4) 0.050(3) Uani 1 1 d .
H134 H 0.0810 0.4414 0.6543 0.060 Uiso 1 1 calc R
C135 C 0.1149(5) 0.3876(4) 0.6920(3) 0.052(3) Uani 1 1 d .
H135 H 0.1041 0.4018 0.7178 0.062 Uiso 1 1 calc R
C136 C 0.1444(4) 0.3450(3) 0.6922(3) 0.035(2) Uani 1 1 d .
H136 H 0.1542 0.3303 0.7179 0.042 Uiso 1 1 calc R
C137 C 0.0173(4) 0.1392(3) 0.6659(2) 0.035(2) Uani 1 1 d .
H137 H 0.0278 0.1077 0.6645 0.042 Uiso 1 1 calc R
C138 C -0.0552(5) 0.1556(3) 0.6693(3) 0.037(2) Uani 1 1 d .
C139 C -0.1164(5) 0.1276(4) 0.6722(3) 0.057(3) Uani 1 1 d .
H139 H -0.1113 0.0956 0.6742 0.069 Uiso 1 1 calc R
C140 C -0.1846(5) 0.1472(5) 0.6722(4) 0.066(3) Uani 1 1 d .
H140 H -0.2255 0.1285 0.6735 0.080 Uiso 1 1 calc R
C141 C -0.1912(6) 0.1953(4) 0.6703(5) 0.098(5) Uani 1 1 d .
H141 H -0.2362 0.2095 0.6716 0.117 Uiso 1 1 calc R
C142 C -0.1280(6) 0.2218(4) 0.6663(4) 0.079(4) Uani 1 1 d .
H142 H -0.1326 0.2537 0.6628 0.095 Uiso 1 1 calc R
C143 C 0.4057(4) 0.1863(3) 0.6267(2) 0.0281(18) Uani 1 1 d .
H14A H 0.3837 0.1629 0.6446 0.034 Uiso 1 1 calc R
H14B H 0.4551 0.1905 0.6360 0.034 Uiso 1 1 calc R
C144 C 0.4060(5) 0.1693(3) 0.5814(2) 0.039(2) Uani 1 1 d .
H14C H 0.4226 0.1941 0.5631 0.047 Uiso 1 1 calc R
H14D H 0.3570 0.1616 0.5732 0.047 Uiso 1 1 calc R
C145 C 0.4537(5) 0.1269(3) 0.5747(3) 0.035(2) Uani 1 1 d .
H145 H 0.5032 0.1355 0.5824 0.042 Uiso 1 1 calc R
C146 C 0.5024(6) 0.0820(4) 0.5172(3) 0.054(3) Uani 1 1 d .
H14E H 0.4948 0.0761 0.4873 0.065 Uiso 1 1 calc R
H14F H 0.4932 0.0534 0.5325 0.065 Uiso 1 1 calc R
C147 C 0.5819(7) 0.0969(5) 0.5244(5) 0.104(5) Uani 1 1 d .
H14G H 0.6135 0.0726 0.5148 0.156 Uiso 1 1 calc R
H14H H 0.5898 0.1024 0.5540 0.156 Uiso 1 1 calc R
H14I H 0.5916 0.1248 0.5087 0.156 Uiso 1 1 calc R
C148 C 0.3700(7) 0.0687(4) 0.5893(4) 0.081(4) Uani 1 1 d .
H14J H 0.3738 0.0565 0.5607 0.097 Uiso 1 1 calc R
H14K H 0.3324 0.0921 0.5895 0.097 Uiso 1 1 calc R
C149 C 0.3502(7) 0.0311(4) 0.6182(5) 0.091(5) Uani 1 1 d .
H14L H 0.3047 0.0182 0.6097 0.137 Uiso 1 1 calc R
H14M H 0.3462 0.0431 0.6465 0.137 Uiso 1 1 calc R
H14N H 0.3865 0.0074 0.6174 0.137 Uiso 1 1 calc R
C150 C 0.1633(5) 0.1115(3) 0.6542(2) 0.0275(18) Uani 1 1 d .
H15A H 0.1291 0.0904 0.6673 0.033 Uiso 1 1 calc R
H15B H 0.2089 0.1081 0.6690 0.033 Uiso 1 1 calc R
C151 C 0.1740(5) 0.0968(3) 0.6075(3) 0.038(2) Uani 1 1 d .
H15C H 0.1979 0.1221 0.5928 0.046 Uiso 1 1 calc R
H15D H 0.2065 0.0704 0.6070 0.046 Uiso 1 1 calc R
C152 C 0.1096(5) 0.0845(3) 0.5835(3) 0.042(2) Uani 1 1 d .
H152 H 0.1232 0.0716 0.5558 0.051 Uiso 1 1 calc R
C153 C 0.0324(5) 0.1278(4) 0.5358(3) 0.052(3) Uani 1 1 d .
H15E H 0.0630 0.1492 0.5203 0.063 Uiso 1 1 calc R
H15F H 0.0320 0.0984 0.5208 0.063 Uiso 1 1 calc R
C154 C -0.0398(7) 0.1461(4) 0.5379(4) 0.080(4) Uani 1 1 d .
H15G H -0.0581 0.1503 0.5097 0.121 Uiso 1 1 calc R
H15H H -0.0392 0.1754 0.5524 0.121 Uiso 1 1 calc R
H15I H -0.0702 0.1248 0.5530 0.121 Uiso 1 1 calc R
C155 C 0.0185(7) 0.0240(5) 0.5863(4) 0.079(4) Uani 1 1 d .
H15J H -0.0189 0.0455 0.5774 0.095 Uiso 1 1 calc R
H15K H 0.0392 0.0102 0.5610 0.095 Uiso 1 1 calc R
C156 C -0.0114(8) -0.0098(5) 0.6103(4) 0.100(5) Uani 1 1 d .
H15L H -0.0476 -0.0258 0.5941 0.150 Uiso 1 1 calc R
H15M H -0.0331 0.0038 0.6351 0.150 Uiso 1 1 calc R
H15N H 0.0252 -0.0314 0.6188 0.150 Uiso 1 1 calc R
N1 N 0.4821(4) 0.3578(3) 0.81847(19) 0.0328(17) Uani 1 1 d .
N2 N 0.4436(3) 0.2720(2) 0.82800(17) 0.0225(14) Uani 1 1 d .
N3 N 0.4133(3) 0.2299(2) 0.83535(19) 0.0268(15) Uani 1 1 d .
N4 N 0.3068(3) 0.2720(2) 0.84177(16) 0.0188(14) Uani 1 1 d .
N5 N 0.1962(3) 0.2349(2) 0.85782(17) 0.0213(13) Uiso 1 1 d .
N6 N 0.1867(4) 0.1531(2) 0.86201(17) 0.0261(16) Uani 1 1 d .
N7 N 0.1141(3) 0.1624(2) 0.86683(18) 0.0243(15) Uani 1 1 d .
N8 N -0.0229(3) 0.1866(3) 0.8787(2) 0.0361(18) Uani 1 1 d .
N11 N 0.3843(4) 0.3352(2) 0.90240(19) 0.0324(16) Uani 1 1 d U
N12 N 0.3309(3) 0.3904(2) 0.84222(17) 0.0262(15) Uani 1 1 d .
N13 N 0.3094(3) 0.4183(2) 0.80836(17) 0.0204(14) Uani 1 1 d .
N14 N 0.3426(3) 0.3542(2) 0.76642(17) 0.0218(14) Uani 1 1 d .
N15 N 0.3368(3) 0.3584(2) 0.69159(19) 0.0254(15) Uani 1 1 d .
N16 N 0.2935(3) 0.4235(2) 0.65629(19) 0.0267(15) Uani 1 1 d .
N17 N 0.3017(3) 0.3951(2) 0.62089(19) 0.0311(16) Uani 1 1 d .
N18 N 0.3110(3) 0.3315(3) 0.5645(2) 0.0320(16) Uani 1 1 d .
N21 N 0.0936(4) 0.2333(2) 0.93788(19) 0.0350(17) Uani 1 1 d .
N22 N 0.0266(3) 0.2893(2) 0.88605(19) 0.0302(16) Uani 1 1 d .
N23 N -0.0009(3) 0.3165(2) 0.85506(19) 0.0275(16) Uani 1 1 d .
N24 N 0.0391(3) 0.2574(2) 0.81171(18) 0.0222(14) Uani 1 1 d .
N25 N 0.0252(3) 0.2609(2) 0.73624(17) 0.0226(14) Uani 1 1 d .
N26 N -0.0294(3) 0.3249(2) 0.7039(2) 0.0297(16) Uani 1 1 d .
N27 N -0.0113(3) 0.3019(2) 0.6662(2) 0.0287(15) Uani 1 1 d .
N28 N 0.0368(4) 0.2567(2) 0.5992(2) 0.0403(19) Uani 1 1 d .
N31 N 0.4523(4) 0.3572(3) 0.61113(19) 0.0318(16) Uani 1 1 d .
N32 N 0.3996(3) 0.2718(2) 0.62241(18) 0.0295(16) Uani 1 1 d .
N33 N 0.3673(3) 0.2293(2) 0.63192(18) 0.0254(15) Uani 1 1 d .
N34 N 0.2643(3) 0.2742(2) 0.64326(18) 0.0240(15) Uani 1 1 d .
N35 N 0.1525(3) 0.2401(2) 0.66221(19) 0.0288(16) Uani 1 1 d .
N36 N 0.1374(3) 0.1590(2) 0.65984(18) 0.0290(17) Uani 1 1 d .
N37 N 0.0663(3) 0.1697(2) 0.66498(18) 0.0279(15) Uani 1 1 d .
N38 N -0.0635(4) 0.2042(3) 0.6672(2) 0.0390(18) Uani 1 1 d .
O1 O 0.5159(3) 0.10147(18) 0.87149(16) 0.0290(12) Uani 1 1 d .
O2 O 0.5802(3) 0.1442(2) 0.92191(16) 0.0361(14) Uani 1 1 d .
O3 O 0.1483(3) 0.0892(2) 0.94435(15) 0.0361(14) Uani 1 1 d .
O4 O 0.2294(3) 0.0284(2) 0.95349(19) 0.0446(16) Uani 1 1 d .
O5 O 0.4089(3) 0.4820(2) 0.8669(2) 0.0560(18) Uani 1 1 d .
O6 O 0.3047(4) 0.5109(2) 0.8910(2) 0.0520(17) Uani 1 1 d U
O7 O 0.4068(3) 0.4881(2) 0.68195(17) 0.0425(16) Uani 1 1 d .
O8 O 0.3214(4) 0.5345(2) 0.71048(18) 0.0491(17) Uani 1 1 d .
O9 O -0.1565(4) 0.4148(2) 0.8319(2) 0.0553(17) Uani 1 1 d .
O10 O -0.2335(5) 0.3911(4) 0.8813(4) 0.149(4) Uani 1 1 d U
O11 O -0.2632(4) 0.3545(3) 0.7257(2) 0.074(2) Uani 1 1 d .
O12 O -0.1682(4) 0.2990(3) 0.7326(2) 0.0586(19) Uani 1 1 d .
O13 O 0.4524(3) 0.1171(2) 0.53129(17) 0.0448(16) Uani 1 1 d .
O14 O 0.4332(3) 0.0886(2) 0.60025(18) 0.0428(15) Uani 1 1 d .
O15 O 0.0609(4) 0.1211(2) 0.57828(17) 0.0491(17) Uani 1 1 d .
O16 O 0.0741(4) 0.0495(2) 0.60873(19) 0.0534(18) Uani 1 1 d .
O21W O 0.8076(5) 0.2963(3) 0.6030(2) 0.087(3) Uani 1 1 d .
O22W O 0.2301(5) -0.0096(3) 0.8289(3) 0.100(3) Uani 1 1 d .
O23W O 0.0530(5) -0.0545(3) 0.8986(3) 0.096(3) Uani 1 1 d .
O24W O 0.2690(5) -0.0510(3) 0.9053(3) 0.104(3) Uani 1 1 d .
O25W O 0.1203(6) 0.3599(4) 0.2949(3) 0.116(4) Uani 1 1 d .
O26W O 0.1162(4) 0.3006(3) 0.2214(3) 0.086(3) Uani 1 1 d .
O27W O 0.0076(5) 0.4194(4) 0.3179(3) 0.105(3) Uani 1 1 d .
O28W O -0.0192(5) 0.4022(3) 0.9658(2) 0.082(3) Uani 1 1 d .
O29W O 0.0836(4) 0.0134(2) 0.8388(2) 0.069(2) Uani 1 1 d .
O30W O -0.1590(6) 0.3942(4) 0.5638(3) 0.116(3) Uani 1 1 d .
Cu1 Cu 0.38200(5) 0.32902(4) 0.83251(3) 0.0259(2) Uani 1 1 d .
Cu2 Cu 0.07507(5) 0.23030(4) 0.87241(3) 0.0290(2) Uani 1 1 d .
Cu3 Cu 0.34053(5) 0.33283(4) 0.62767(3) 0.0301(2) Uani 1 1 d .
Cu4 Cu 0.03643(5) 0.23651(4) 0.66688(3) 0.0341(3) Uani 1 1 d .
B1 B 0.2472(6) 0.1747(4) 0.5088(3) 0.043(3) Uani 1 1 d .
B2 B 0.0561(12) 0.4908(6) 0.7600(5) 0.093(6) Uani 1 1 d .
B3 B 0.3507(7) 0.1830(5) 0.9857(4) 0.059(4) Uani 1 1 d .
B4 B 0.8715(9) 0.0086(5) 0.9440(5) 0.069(4) Uani 1 1 d .
B5 B 0.3481(7) 0.0750(5) 0.7481(5) 0.057(3) Uani 1 1 d .
B6 B 0.1375(6) 0.2982(4) 0.3932(4) 0.048(3) Uani 1 1 d .
B7 B -0.0718(11) 0.0072(6) 0.4811(5) 0.084(5) Uani 1 1 d .
B8 B 0.6996(10) 0.2392(6) 0.8737(5) 0.083(5) Uani 1 1 d .
F1 F 0.3114(3) 0.1887(2) 0.49555(18) 0.0709(19) Uani 1 1 d .
F2 F 0.1926(3) 0.1896(2) 0.48184(17) 0.0661(17) Uani 1 1 d .
F3 F 0.2448(5) 0.1270(2) 0.5124(2) 0.097(3) Uani 1 1 d .
F4 F 0.2328(3) 0.19298(19) 0.54997(15) 0.0545(15) Uani 1 1 d .
F5 F 0.0216(4) 0.4492(3) 0.7766(2) 0.090(2) Uani 1 1 d .
F6 F 0.1273(4) 0.4801(3) 0.7567(3) 0.120(3) Uani 1 1 d .
F7 F 0.0394(7) 0.5272(2) 0.7869(2) 0.131(4) Uani 1 1 d .
F8 F 0.0278(4) 0.4980(3) 0.7206(2) 0.103(3) Uani 1 1 d .
F9 F 0.3393(6) 0.2099(3) 0.9508(2) 0.131(3) Uani 1 1 d .
F10 F 0.3751(5) 0.2101(3) 1.0187(2) 0.117(3) Uani 1 1 d .
F11 F 0.3960(5) 0.1458(4) 0.9779(3) 0.139(4) Uani 1 1 d .
F12 F 0.2884(5) 0.1651(3) 0.9968(3) 0.118(3) Uani 1 1 d .
F13 F 0.8664(4) 0.0141(3) 0.9014(2) 0.101(3) Uani 1 1 d .
F14 F 0.9445(4) -0.0061(3) 0.9495(4) 0.152(4) Uani 1 1 d .
F15 F 0.8639(5) 0.0467(3) 0.9640(3) 0.128(4) Uani 1 1 d .
F16 F 0.3229(3) 0.0994(2) 0.71394(19) 0.0748(19) Uani 1 1 d .
F17 F 0.3565(5) 0.1025(3) 0.7824(2) 0.106(3) Uani 1 1 d .
F18 F 0.2938(6) 0.0437(4) 0.7621(4) 0.165(5) Uani 1 1 d .
F19 F 0.4072(4) 0.0505(4) 0.7391(2) 0.126(4) Uani 1 1 d .
F20 F 0.1966(4) 0.2701(3) 0.4083(3) 0.117(3) Uani 1 1 d .
F21 F 0.1663(5) 0.3415(3) 0.3892(2) 0.103(3) Uani 1 1 d .
F22 F 0.0866(3) 0.2955(2) 0.42348(17) 0.0596(16) Uani 1 1 d .
F23 F 0.1160(4) 0.2800(3) 0.35558(18) 0.088(2) Uani 1 1 d .
F24 F 0.8274(4) -0.0285(3) 0.9574(2) 0.093(2) Uani 1 1 d .
F25 F -0.0840(4) 0.0522(2) 0.4958(2) 0.095(2) Uani 1 1 d .
F26 F -0.0789(5) -0.0272(3) 0.5077(3) 0.099(2) Uani 1 1 d .
F27 F 0.0124(7) 0.0145(5) 0.4799(3) 0.168(4) Uani 1 1 d .
F28 F -0.0783(6) 0.0020(3) 0.4400(2) 0.131(3) Uani 1 1 d .
F29 F 0.7039(5) 0.1989(4) 0.8503(3) 0.130(3) Uani 1 1 d .
F30 F 0.7184(5) 0.2257(4) 0.9145(3) 0.155(4) Uani 1 1 d .
F31 F 0.7595(5) 0.2661(3) 0.8612(3) 0.117(3) Uani 1 1 d .
F32 F 0.6385(4) 0.2633(4) 0.8757(3) 0.132(4) Uani 1 1 d .

loop_
_atom_site_aniso_label
_atom_site_aniso_U_11
_atom_site_aniso_U_22
_atom_site_aniso_U_33
_atom_site_aniso_U_23
_atom_site_aniso_U_13
_atom_site_aniso_U_12
C1 0.051(6) 0.038(7) 0.032(5) -0.011(4) -0.010(4) 0.000(5)
C2 0.067(7) 0.041(7) 0.043(5) -0.009(5) -0.003(5) -0.005(6)
C3 0.057(6) 0.048(7) 0.043(5) 0.004(5) 0.003(5) -0.026(6)
C4 0.044(5) 0.029(6) 0.043(5) 0.004(4) -0.005(4) 0.002(5)
C5 0.027(4) 0.036(6) 0.028(4) 0.009(4) -0.003(3) 0.000(5)
C6 0.029(4) 0.030(6) 0.029(4) 0.007(4) -0.005(3) -0.005(4)
C7 0.025(4) 0.041(6) 0.014(3) -0.007(3) 0.004(3) 0.004(4)
C9 0.021(4) 0.033(6) 0.020(4) -0.001(3) -0.001(3) -0.010(4)
C10 0.025(4) 0.027(5) 0.017(3) 0.000(3) -0.003(3) -0.004(4)
C11 0.030(4) 0.006(5) 0.060(6) -0.005(4) 0.008(4) 0.005(4)
C12 0.035(5) 0.026(6) 0.064(6) 0.000(5) 0.031(4) 0.000(5)
C13 0.066(7) 0.049(8) 0.093(9) -0.030(7) 0.053(7) -0.025(7)
C14 0.052(7) 0.023(6) 0.107(10) -0.004(7) 0.009(7) 0.002(6)
C15 0.031(5) 0.034(7) 0.111(10) 0.016(6) -0.015(6) -0.002(5)
C16 0.033(5) 0.037(7) 0.067(6) 0.016(5) -0.002(4) 0.010(5)
C17 0.045(5) 0.009(4) 0.028(4) 0.010(3) -0.001(4) -0.002(4)
C18 0.024(4) 0.020(5) 0.037(4) 0.000(4) 0.000(3) 0.001(4)
C19 0.027(4) 0.046(6) 0.032(4) 0.006(4) 0.004(3) -0.002(4)
C20 0.043(6) 0.059(8) 0.050(6) 0.024(5) 0.007(4) -0.017(6)
C21 0.034(5) 0.057(8) 0.064(6) 0.006(6) 0.010(4) -0.008(6)
C22 0.062(7) 0.036(6) 0.039(5) 0.001(4) -0.003(4) 0.016(6)
C23 0.039(4) 0.014(4) 0.023(4) 0.002(3) -0.009(3) 0.007(4)
C24 0.037(4) 0.025(5) 0.029(4) -0.008(3) -0.007(3) 0.007(4)
C25 0.030(4) 0.019(5) 0.033(4) 0.001(3) -0.009(3) 0.006(4)
C26 0.050(5) 0.035(6) 0.037(5) -0.002(4) -0.002(4) -0.005(5)
C27 0.058(6) 0.027(6) 0.068(7) -0.007(5) 0.007(5) -0.003(5)
C28 0.055(6) 0.042(6) 0.053(6) -0.001(5) -0.032(5) 0.023(5)
C29 0.102(9) 0.051(8) 0.089(8) 0.016(6) -0.068(8) 0.000(7)
C30 0.028(4) 0.027(5) 0.027(4) 0.007(3) 0.010(3) 0.011(4)
C31 0.032(4) 0.035(6) 0.027(4) -0.008(4) -0.004(3) 0.003(4)
C32 0.042(5) 0.024(5) 0.032(4) 0.010(4) -0.002(4) -0.011(5)
C33 0.065(7) 0.102(10) 0.042(6) 0.014(6) 0.006(5) -0.041(7)
C34 0.051(6) 0.065(8) 0.065(7) -0.029(6) 0.021(5) -0.017(6)
C35 0.081(8) 0.040(7) 0.051(6) 0.007(5) -0.022(6) 0.021(6)
C36 0.142(12) 0.062(9) 0.105(10) 0.039(8) -0.079(10) -0.020(9)
C41 0.068(5) 0.018(4) 0.043(4) 0.007(3) -0.004(4) 0.010(4)
C42 0.084(6) 0.044(6) 0.041(5) 0.007(4) -0.015(5) 0.011(6)
C43 0.133(11) 0.030(6) 0.024(5) -0.005(4) -0.007(6) -0.001(7)
C44 0.081(7) 0.033(6) 0.016(4) 0.000(4) 0.006(4) -0.006(6)
C45 0.047(5) 0.022(5) 0.025(4) 0.007(3) 0.004(4) -0.011(5)
C46 0.040(5) 0.023(5) 0.025(4) 0.000(3) 0.006(3) -0.010(4)
C47 0.021(4) 0.028(5) 0.026(4) -0.007(3) -0.002(3) -0.005(4)
C48 0.038(5) 0.024(5) 0.028(4) -0.001(4) 0.003(3) 0.003(4)
C49 0.033(4) 0.005(4) 0.031(4) 0.001(3) 0.001(3) -0.009(4)
C50 0.020(4) 0.026(5) 0.021(4) -0.003(3) -0.003(3) 0.008(4)
C51 0.034(4) 0.025(5) 0.020(4) -0.006(3) -0.006(3) 0.009(5)
C52 0.054(5) 0.022(5) 0.029(4) -0.001(3) -0.002(4) 0.003(5)
C53 0.095(9) 0.032(7) 0.033(5) -0.003(4) -0.022(5) 0.008(7)
C54 0.113(10) 0.028(6) 0.019(4) -0.007(4) -0.013(5) 0.046(7)
C55 0.064(6) 0.059(8) 0.022(4) -0.002(5) -0.013(4) 0.047(7)
C56 0.054(6) 0.030(6) 0.022(4) -0.007(4) -0.008(4) -0.003(5)
C57 0.054(5) 0.028(5) 0.016(4) -0.004(3) -0.002(3) 0.004(5)
C58 0.047(5) 0.016(5) 0.026(4) 0.004(3) -0.007(4) -0.008(4)
C59 0.051(6) 0.032(6) 0.044(5) 0.024(4) -0.008(4) 0.007(5)
C60 0.090(8) 0.043(7) 0.018(4) -0.007(4) -0.028(4) 0.015(6)
C61 0.077(7) 0.037(6) 0.032(5) -0.016(4) -0.005(5) -0.012(6)
C62 0.077(7) 0.013(5) 0.027(4) 0.000(4) -0.006(4) 0.004(5)
C63 0.039(5) 0.022(5) 0.034(4) 0.008(4) 0.001(4) 0.013(4)
C64 0.064(6) 0.007(5) 0.045(5) -0.001(4) 0.007(4) 0.005(5)
C65 0.034(5) 0.029(6) 0.070(7) 0.001(5) -0.005(5) -0.004(5)
C66 0.052(7) 0.082(10) 0.104(10) -0.020(8) -0.018(7) -0.007(7)
C67 0.060(7) 0.154(14) 0.050(7) -0.020(8) -0.009(6) -0.015(9)
C68 0.078(6) 0.052(6) 0.094(7) -0.007(6) 0.033(6) 0.003(6)
C69 0.113(11) 0.110(12) 0.195(14) -0.054(10) 0.069(10) -0.034(10)
C70 0.044(5) 0.020(5) 0.032(4) 0.002(4) 0.001(4) 0.006(5)
C71 0.052(5) 0.041(6) 0.027(4) 0.003(4) 0.002(4) 0.016(5)
C72 0.043(5) 0.026(5) 0.052(6) 0.008(4) 0.000(4) 0.005(5)
C73 0.052(6) 0.089(9) 0.030(5) -0.006(5) -0.007(4) -0.031(7)
C74 0.051(6) 0.070(8) 0.058(6) 0.007(6) -0.017(5) 0.007(6)
C75 0.168(16) 0.055(9) 0.080(9) -0.019(7) 0.023(10) 0.021(11)
C76 0.22(2) 0.093(14) 0.25(3) 0.080(15) 0.13(2) 0.078(16)
C81 0.047(5) 0.028(6) 0.050(6) -0.012(4) 0.002(4) 0.018(5)
C82 0.056(6) 0.067(8) 0.043(6) -0.006(5) -0.011(5) 0.015(6)
C83 0.071(7) 0.056(8) 0.043(5) 0.000(5) -0.008(5) 0.017(6)
C84 0.076(7) 0.032(6) 0.027(4) -0.001(4) 0.007(4) 0.008(5)
C85 0.037(4) 0.022(5) 0.033(4) -0.006(4) 0.008(3) 0.007(4)
C86 0.035(4) 0.026(5) 0.032(4) -0.003(4) 0.003(4) -0.002(4)
C87 0.028(4) 0.032(6) 0.021(4) -0.001(3) -0.006(3) -0.001(4)
C88 0.035(4) 0.018(5) 0.038(4) 0.001(4) -0.001(4) 0.002(4)
C89 0.023(4) 0.031(5) 0.029(4) -0.010(4) -0.010(3) 0.008(4)
C90 0.027(4) 0.017(5) 0.037(4) 0.009(4) -0.005(3) -0.006(4)
C91 0.041(5) 0.018(5) 0.022(4) 0.004(3) 0.004(3) 0.000(5)
C92 0.046(5) 0.024(5) 0.026(4) 0.003(3) 0.006(4) 0.003(5)
C93 0.085(8) 0.049(7) 0.019(4) -0.002(4) 0.007(5) 0.041(7)
C94 0.140(12) 0.030(7) 0.029(5) -0.011(4) -0.011(6) 0.045(9)
C95 0.091(8) 0.008(5) 0.053(6) 0.003(4) -0.017(6) 0.001(6)
C96 0.060(6) 0.034(6) 0.023(4) -0.009(4) -0.004(4) -0.004(5)
C97 0.045(5) 0.031(5) 0.028(4) 0.008(4) -0.012(4) -0.003(4)
C98 0.037(5) 0.029(6) 0.041(5) -0.003(4) -0.014(4) -0.005(5)
C99 0.059(6) 0.060(8) 0.040(5) 0.006(5) -0.017(5) 0.001(6)
C100 0.083(8) 0.050(7) 0.038(5) -0.006(5) -0.011(5) -0.010(7)
C101 0.060(6) 0.038(6) 0.042(5) -0.009(4) -0.012(5) 0.015(6)
C102 0.066(6) 0.034(6) 0.048(6) -0.006(5) -0.011(5) 0.005(6)
C103 0.044(5) 0.024(5) 0.028(4) -0.003(3) 0.004(4) 0.007(5)
C104 0.039(5) 0.034(6) 0.073(6) 0.020(5) 0.012(5) 0.009(5)
C105 0.068(6) 0.090(8) 0.210(12) 0.087(8) 0.082(8) 0.053(7)
C106 0.059(7) 0.033(7) 0.123(11) 0.012(7) 0.016(7) 0.012(6)
C107 0.145(15) 0.084(12) 0.191(19) 0.078(12) 0.003(14) 0.041(12)
C108 0.076(8) 0.107(9) 0.246(13) 0.097(9) 0.081(8) 0.022(8)
C109 0.073(8) 0.138(14) 0.092(10) 0.005(9) 0.039(8) 0.040(9)
C110 0.048(5) 0.023(6) 0.048(5) -0.008(4) -0.022(4) 0.007(5)
C111 0.046(6) 0.054(7) 0.062(6) 0.016(5) -0.003(5) 0.004(6)
C112 0.078(8) 0.057(7) 0.036(5) 0.008(5) 0.012(5) 0.037(7)
C113 0.087(9) 0.098(11) 0.053(7) 0.003(7) -0.010(6) -0.011(8)
C114 0.038(7) 0.32(3) 0.091(10) -0.002(14) 0.005(6) 0.069(12)
C115 0.092(9) 0.076(9) 0.053(6) 0.006(6) 0.016(6) 0.032(8)
C116 0.144(12) 0.067(8) 0.047(6) 0.024(6) -0.007(7) -0.016(10)
C121 0.042(5) 0.050(7) 0.037(5) -0.022(5) 0.012(4) 0.010(5)
C122 0.046(5) 0.029(6) 0.054(6) -0.018(4) -0.003(4) -0.009(5)
C123 0.044(5) 0.027(6) 0.057(6) 0.003(4) 0.013(4) 0.009(5)
C124 0.038(4) 0.014(5) 0.035(4) -0.003(3) 0.007(4) 0.000(4)
C125 0.045(5) 0.026(5) 0.018(4) -0.004(3) 0.005(3) -0.002(5)
C126 0.024(4) 0.042(6) 0.020(4) -0.008(4) 0.009(3) 0.003(4)
C127 0.041(5) 0.014(5) 0.017(3) -0.005(3) -0.008(3) 0.004(4)
C128 0.046(4) 0.022(5) 0.022(4) -0.003(3) -0.005(3) 0.006(4)
C129 0.039(4) 0.004(4) 0.009(3) 0.002(3) -0.004(3) -0.001(4)
C130 0.038(4) 0.010(5) 0.027(4) -0.005(3) -0.006(3) -0.004(4)
C131 0.024(4) 0.006(4) 0.051(5) -0.009(4) -0.002(3) 0.004(4)
C132 0.042(5) 0.023(6) 0.048(5) 0.007(4) 0.003(4) 0.007(5)
C133 0.050(6) 0.034(6) 0.061(6) 0.017(5) 0.001(5) 0.010(6)
C134 0.035(5) 0.026(6) 0.090(8) 0.001(6) -0.003(5) -0.004(5)
C135 0.048(6) 0.038(7) 0.071(7) -0.019(5) 0.015(5) 0.003(6)
C136 0.033(4) 0.026(6) 0.046(5) -0.006(4) 0.000(4) -0.001(4)
C137 0.040(5) 0.034(6) 0.030(4) 0.003(4) -0.013(4) -0.003(5)
C138 0.050(6) 0.019(5) 0.041(5) 0.005(4) -0.006(4) -0.009(5)
C139 0.051(6) 0.037(7) 0.084(8) 0.001(6) -0.014(6) 0.008(6)
C140 0.036(6) 0.071(10) 0.093(9) -0.002(7) -0.014(6) -0.008(6)
C141 0.034(6) 0.037(8) 0.223(17) -0.010(9) -0.042(8) 0.009(6)
C142 0.073(8) 0.028(7) 0.136(11) -0.015(7) -0.050(8) 0.002(7)
C143 0.038(4) 0.015(5) 0.031(4) 0.003(3) 0.006(4) 0.008(4)
C144 0.048(5) 0.031(5) 0.037(5) 0.001(4) -0.006(4) 0.006(5)
C145 0.049(5) 0.014(5) 0.042(5) 0.000(4) 0.013(4) 0.006(5)
C146 0.072(7) 0.043(7) 0.046(6) -0.011(5) 0.005(5) 0.026(6)
C147 0.078(9) 0.078(11) 0.156(14) -0.031(9) 0.057(9) 0.028(8)
C148 0.095(10) 0.043(8) 0.103(10) 0.033(7) 0.008(8) -0.002(8)
C149 0.099(10) 0.048(8) 0.127(12) 0.044(8) 0.046(9) 0.020(8)
C150 0.037(4) 0.015(5) 0.031(4) 0.001(3) 0.003(3) -0.005(4)
C151 0.047(5) 0.032(6) 0.036(5) -0.012(4) 0.004(4) 0.000(5)
C152 0.065(6) 0.018(5) 0.044(5) -0.010(4) -0.005(5) 0.006(5)
C153 0.060(6) 0.046(7) 0.051(6) 0.005(5) -0.022(5) 0.000(6)
C154 0.081(8) 0.043(8) 0.117(10) 0.019(7) -0.052(8) 0.005(7)
C155 0.084(9) 0.072(9) 0.080(8) -0.023(7) -0.016(7) -0.040(8)
C156 0.117(11) 0.129(13) 0.054(7) 0.007(8) -0.003(7) -0.081(11)
N1 0.044(4) 0.031(5) 0.023(3) -0.002(3) -0.002(3) -0.002(4)
N2 0.031(3) 0.017(4) 0.020(3) 0.005(3) -0.008(3) 0.000(3)
N3 0.025(3) 0.019(4) 0.037(4) -0.001(3) -0.007(3) 0.011(3)
N4 0.030(3) 0.011(4) 0.015(3) -0.001(2) 0.000(2) 0.006(3)
N6 0.042(4) 0.018(4) 0.018(3) 0.000(3) -0.004(3) 0.003(4)
N7 0.021(3) 0.030(4) 0.023(3) 0.001(3) -0.001(2) -0.005(3)
N8 0.029(4) 0.031(5) 0.048(4) 0.012(3) -0.002(3) 0.003(4)
N11 0.047(4) 0.025(4) 0.026(3) -0.004(3) -0.002(3) 0.001(4)
N12 0.026(3) 0.037(4) 0.016(3) -0.001(3) -0.005(2) 0.001(3)
N13 0.030(3) 0.013(4) 0.018(3) -0.008(3) 0.001(2) -0.001(3)
N14 0.030(3) 0.014(4) 0.021(3) 0.003(3) 0.001(3) -0.001(3)
N15 0.031(3) 0.014(4) 0.032(3) -0.005(3) -0.005(3) -0.005(3)
N16 0.031(3) 0.023(4) 0.026(3) -0.006(3) -0.003(3) 0.002(3)
N17 0.026(3) 0.039(5) 0.029(4) -0.011(3) -0.005(3) 0.008(3)
N18 0.031(3) 0.030(5) 0.034(4) 0.013(3) 0.001(3) 0.001(4)
N21 0.061(5) 0.018(4) 0.026(3) -0.006(3) -0.002(3) 0.007(4)
N22 0.023(3) 0.040(5) 0.027(3) 0.001(3) 0.001(3) -0.003(3)
N23 0.033(4) 0.022(4) 0.027(3) -0.002(3) -0.002(3) 0.008(3)
N24 0.023(3) 0.015(4) 0.029(3) -0.007(3) 0.000(3) 0.007(3)
N25 0.026(3) 0.018(4) 0.024(3) -0.001(3) 0.002(2) 0.003(3)
N26 0.031(3) 0.015(4) 0.043(4) 0.001(3) -0.006(3) 0.006(4)
N27 0.031(3) 0.027(4) 0.028(3) -0.010(3) 0.000(3) 0.000(3)
N28 0.049(4) 0.021(4) 0.050(5) 0.010(3) -0.020(4) 0.009(4)
N31 0.041(4) 0.025(4) 0.030(4) 0.002(3) 0.002(3) 0.004(4)
N32 0.037(4) 0.031(4) 0.021(3) 0.008(3) -0.010(3) 0.000(4)
N33 0.031(3) 0.022(4) 0.024(3) 0.000(3) -0.002(3) -0.005(3)
N34 0.027(3) 0.017(4) 0.028(3) -0.005(3) 0.005(3) 0.000(3)
N35 0.022(3) 0.035(5) 0.030(3) -0.001(3) 0.006(3) 0.005(4)
N36 0.030(3) 0.040(5) 0.017(3) -0.002(3) -0.003(2) 0.008(4)
N37 0.040(4) 0.022(4) 0.021(3) -0.009(3) -0.001(3) -0.008(4)
N38 0.032(4) 0.037(5) 0.048(4) -0.011(4) -0.017(3) 0.005(4)
O1 0.037(3) 0.020(3) 0.030(3) -0.003(2) -0.006(2) 0.000(3)
O2 0.046(3) 0.029(4) 0.033(3) 0.007(3) -0.012(3) 0.008(3)
O3 0.037(3) 0.045(4) 0.025(3) 0.010(3) -0.001(2) -0.001(3)
O4 0.062(4) 0.024(4) 0.049(4) 0.010(3) -0.011(3) 0.002(3)
O5 0.045(4) 0.041(4) 0.081(5) -0.021(4) -0.017(4) -0.002(4)
O6 0.066(4) 0.039(4) 0.051(4) -0.014(3) 0.011(3) 0.001(4)
O7 0.041(3) 0.045(4) 0.042(3) 0.000(3) -0.010(3) -0.013(3)
O8 0.083(5) 0.035(4) 0.029(3) -0.005(3) 0.009(3) -0.009(4)
O9 0.063(4) 0.042(4) 0.061(4) 0.010(4) 0.001(4) 0.015(4)
O10 0.086(6) 0.108(7) 0.252(11) 0.106(7) 0.097(6) 0.039(6)
O11 0.041(4) 0.116(7) 0.064(5) -0.016(4) 0.003(3) 0.023(5)
O12 0.051(4) 0.072(6) 0.052(4) 0.010(4) 0.013(3) -0.009(4)
O13 0.061(4) 0.042(4) 0.032(3) -0.004(3) 0.006(3) 0.005(4)
O14 0.040(4) 0.040(4) 0.048(4) 0.004(3) 0.006(3) 0.003(3)
O15 0.070(4) 0.049(4) 0.029(3) -0.006(3) -0.008(3) 0.016(4)
O16 0.072(4) 0.042(4) 0.047(4) -0.001(3) -0.004(3) -0.019(4)
O21W 0.120(7) 0.103(7) 0.037(4) 0.009(4) -0.021(4) 0.002(6)
O22W 0.118(7) 0.108(8) 0.073(6) 0.013(5) 0.017(5) 0.000(6)
O23W 0.101(7) 0.098(7) 0.088(6) 0.037(5) -0.023(5) -0.031(6)
O24W 0.096(7) 0.083(7) 0.132(8) -0.014(6) -0.012(6) 0.021(6)
O25W 0.122(8) 0.167(10) 0.059(5) -0.015(6) 0.024(5) -0.057(8)
O26W 0.064(5) 0.108(7) 0.086(6) 0.018(5) -0.015(4) -0.025(5)
O27W 0.078(6) 0.160(10) 0.076(6) 0.013(6) 0.004(5) 0.003(6)
O28W 0.123(7) 0.057(5) 0.067(5) -0.030(4) 0.000(5) -0.014(5)
O29W 0.078(5) 0.045(5) 0.085(5) 0.002(4) -0.015(4) -0.014(4)
O30W 0.138(8) 0.101(8) 0.110(7) -0.010(6) -0.024(7) 0.016(7)
Cu1 0.0298(5) 0.0255(6) 0.0224(4) 0.0013(4) 0.0009(4) 0.0005(5)
Cu2 0.0319(5) 0.0321(6) 0.0231(4) -0.0007(4) -0.0004(4) -0.0034(5)
Cu3 0.0389(5) 0.0304(6) 0.0211(4) -0.0025(4) -0.0021(4) -0.0009(5)
Cu4 0.0381(5) 0.0320(7) 0.0322(5) 0.0044(5) -0.0099(4) -0.0065(5)
B1 0.042(6) 0.042(8) 0.044(6) 0.005(5) -0.006(5) 0.013(6)
B2 0.134(16) 0.066(12) 0.079(11) -0.034(9) -0.059(11) 0.017(12)
B3 0.051(7) 0.065(10) 0.062(8) -0.009(7) 0.017(6) -0.001(8)
B4 0.097(11) 0.028(8) 0.081(10) 0.005(7) -0.035(8) -0.016(9)
B5 0.052(8) 0.033(8) 0.085(10) 0.011(7) 0.001(7) -0.003(7)
B6 0.048(7) 0.038(8) 0.058(7) -0.017(6) 0.008(6) -0.017(7)
B7 0.129(15) 0.055(10) 0.067(10) -0.010(8) -0.050(10) 0.018(11)
B8 0.111(14) 0.084(12) 0.054(8) -0.031(9) -0.008(9) 0.017(12)
F1 0.050(3) 0.106(6) 0.057(4) 0.011(3) 0.002(3) 0.001(4)
F2 0.088(4) 0.065(4) 0.046(3) 0.000(3) -0.023(3) 0.001(4)
F3 0.189(8) 0.036(4) 0.066(4) 0.003(3) 0.038(5) 0.023(5)
F4 0.071(4) 0.056(4) 0.037(3) -0.007(3) -0.003(3) -0.001(3)
F5 0.096(5) 0.061(5) 0.113(6) -0.018(4) -0.008(4) 0.027(5)
F6 0.091(6) 0.066(5) 0.203(10) 0.022(6) -0.064(6) 0.009(5)
F7 0.276(12) 0.054(5) 0.064(4) -0.007(4) -0.016(6) 0.032(7)
F8 0.115(6) 0.130(7) 0.063(4) -0.010(4) -0.040(4) 0.055(5)
F9 0.210(10) 0.123(7) 0.061(5) 0.020(5) 0.014(5) -0.021(7)
F10 0.162(8) 0.093(6) 0.096(6) -0.039(5) -0.034(5) -0.012(6)
F11 0.110(6) 0.156(9) 0.153(8) -0.024(7) 0.035(6) 0.077(7)
F12 0.104(6) 0.074(6) 0.177(9) 0.015(5) 0.057(6) -0.002(5)
F13 0.134(7) 0.081(5) 0.089(5) -0.010(4) -0.023(5) -0.034(5)
F14 0.075(5) 0.097(7) 0.285(13) 0.051(8) -0.039(7) -0.005(5)
F15 0.176(9) 0.084(6) 0.123(7) -0.065(5) 0.050(6) -0.042(6)
F16 0.086(5) 0.073(5) 0.066(4) -0.002(3) -0.010(3) 0.025(4)
F17 0.147(7) 0.098(6) 0.073(5) 0.012(4) -0.022(5) 0.007(6)
F18 0.120(7) 0.208(12) 0.167(10) 0.058(8) -0.013(7) -0.078(8)
F19 0.082(5) 0.199(10) 0.097(6) 0.032(6) 0.029(4) 0.082(6)
F20 0.076(5) 0.140(8) 0.135(7) 0.019(6) -0.005(5) 0.032(6)
F21 0.143(7) 0.103(6) 0.063(4) 0.007(4) -0.009(4) -0.066(6)
F22 0.054(3) 0.065(4) 0.060(3) -0.014(3) 0.012(3) -0.007(3)
F23 0.113(5) 0.106(6) 0.044(3) -0.009(4) -0.016(3) -0.038(5)
F24 0.086(5) 0.083(6) 0.111(6) 0.009(4) 0.010(4) -0.035(5)
F25 0.129(6) 0.055(5) 0.102(5) -0.038(4) -0.004(5) 0.013(5)
F26 0.131(6) 0.066(5) 0.100(5) 0.012(4) -0.028(5) 0.007(5)
F27 0.185(11) 0.215(13) 0.105(7) 0.027(7) -0.025(7) -0.016(10)
F28 0.225(10) 0.094(6) 0.073(5) -0.008(4) -0.051(6) 0.006(7)
F29 0.093(6) 0.146(9) 0.151(8) -0.021(7) -0.030(5) -0.016(6)
F30 0.121(7) 0.236(12) 0.109(7) 0.051(7) 0.031(6) 0.090(8)
F31 0.115(6) 0.079(6) 0.158(8) 0.014(5) -0.007(6) -0.050(6)
F32 0.078(5) 0.212(10) 0.106(6) 0.052(7) -0.012(4) 0.031(6)

loop_
_atom_type_symbol
_atom_type_description
_atom_type_scat_dispersion_real
_atom_type_scat_dispersion_imag
_atom_type_scat_source
C C 0.0033 0.0016 'International Tables Vol C Tables 4.2.6.8 and 6.1.1.4'
H H 0.0000 0.0000 'International Tables Vol C Tables 4.2.6.8 and 6.1.1.4'
N N 0.0061 0.0033 'International Tables Vol C Tables 4.2.6.8 and 6.1.1.4'
O O 0.0106 0.0060 'International Tables Vol C Tables 4.2.6.8 and 6.1.1.4'
Cu Cu 0.3201 1.2651 'International Tables Vol C Tables 4.2.6.8 and 6.1.1.4'
B B 0.0013 0.0007 'International Tables Vol C Tables 4.2.6.8 and 6.1.1.4'
F F 0.0171 0.0103 'International Tables Vol C Tables 4.2.6.8 and 6.1.1.4'

loop_
_geom_angle_atom_site_label_1
_geom_angle_atom_site_label_2
_geom_angle_atom_site_label_3
_geom_angle
N1 C1 C2 122.9(10)
N1 C1 H1 118.6
C2 C1 H1 118.6
C3 C2 C1 118.7(10)
C3 C2 H2 120.6
C1 C2 H2 120.6
C2 C3 C4 118.1(9)
C2 C3 H3 121.0
C4 C3 H3 121.0
C5 C4 C3 118.3(9)
C5 C4 H4 120.9
C3 C4 H4 120.9
N1 C5 C4 123.8(9)
N1 C5 C6 114.6(7)
C4 C5 C6 121.5(8)
N2 C6 C5 116.2(8)
N2 C6 H6 121.9
C5 C6 H6 121.9
N4 C7 N3 117.0(7)
N4 C7 C8 123.2(6)
N3 C7 C8 119.7(8)
C9 C8 C7 115.2(8)
C9 C8 H8 122.4
C7 C8 H8 122.4
N5 C9 C8 121.5(7)
N5 C9 N6 118.2(6)
C8 C9 N6 120.3(8)
N5 C10 N4 128.7(8)
N5 C10 C11 115.2(6)
N4 C10 C11 116.1(7)
C12 C11 C16 122.1(8)
C12 C11 C10 120.9(8)
C16 C11 C10 117.1(7)
C11 C12 C13 118.8(10)
C11 C12 H12 120.6
C13 C12 H12 120.6
C14 C13 C12 116.5(10)
C14 C13 H13 121.7
C12 C13 H13 121.7
C15 C14 C13 126.0(11)
C15 C14 H14 117.0
C13 C14 H14 117.0
C14 C15 C16 118.3(11)
C14 C15 H15 120.9
C16 C15 H15 120.9
C15 C16 C11 118.3(10)
C15 C16 H16 120.9
C11 C16 H16 120.9
N7 C17 C18 118.4(7)
N7 C17 H17 120.8
C18 C17 H17 120.8
N8 C18 C19 122.9(7)
N8 C18 C17 116.3(7)
C19 C18 C17 120.8(8)
C18 C19 C20 117.9(9)
C18 C19 H19 121.0
C20 C19 H19 121.0
C21 C20 C19 121.1(9)
C21 C20 H20 119.5
C19 C20 H20 119.5
C20 C21 C22 118.2(9)
C20 C21 H21 120.9
C22 C21 H21 120.9
N8 C22 C21 121.5(9)
N8 C22 H22 119.2
C21 C22 H22 119.2
N3 C23 C24 111.3(6)
N3 C23 H23A 109.4
C24 C23 H23A 109.4
N3 C23 H23B 109.4
C24 C23 H23B 109.4
H23A C23 H23B 108.0
C23 C24 C25 109.7(6)
C23 C24 H24A 109.7
C25 C24 H24A 109.7
C23 C24 H24B 109.7
C25 C24 H24B 109.7
H24A C24 H24B 108.2
O2 C25 O1 113.8(6)
O2 C25 C24 105.1(6)
O1 C25 C24 111.6(6)
O2 C25 H25 108.7
O1 C25 H25 108.7
C24 C25 H25 108.7
O1 C26 C27 105.7(7)
O1 C26 H26A 110.6
C27 C26 H26A 110.6
O1 C26 H26B 110.6
C27 C26 H26B 110.6
H26A C26 H26B 108.7
C26 C27 H27A 109.5
C26 C27 H27B 109.5
H27A C27 H27B 109.5
C26 C27 H27C 109.5
H27A C27 H27C 109.5
H27B C27 H27C 109.5
O2 C28 C29 109.0(8)
O2 C28 H28A 109.9
C29 C28 H28A 109.9
O2 C28 H28B 109.9
C29 C28 H28B 109.9
H28A C28 H28B 108.3
C28 C29 H29A 109.5
C28 C29 H29B 109.5
H29A C29 H29B 109.5
C28 C29 H29C 109.5
H29A C29 H29C 109.5
H29B C29 H29C 109.5
N6 C30 C31 114.5(6)
N6 C30 H30A 108.6
C31 C30 H30A 108.6
N6 C30 H30B 108.6
C31 C30 H30B 108.6
H30A C30 H30B 107.6
C32 C31 C30 113.6(6)
C32 C31 H31A 108.8
C30 C31 H31A 108.8
C32 C31 H31B 108.8
C30 C31 H31B 108.8
H31A C31 H31B 107.7
O4 C32 O3 112.8(6)
O4 C32 C31 114.0(7)
O3 C32 C31 107.2(7)
O4 C32 H32 107.5
O3 C32 H32 107.5
C31 C32 H32 107.5
O3 C33 C34 105.7(9)
O3 C33 H33A 110.6
C34 C33 H33A 110.6
O3 C33 H33B 110.6
C34 C33 H33B 110.6
H33A C33 H33B 108.7
C33 C34 H34A 109.5
C33 C34 H34B 109.5
H34A C34 H34B 109.5
C33 C34 H34C 109.5
H34A C34 H34C 109.5
H34B C34 H34C 109.5
O4 C35 C36 108.8(9)
O4 C35 H35A 109.9
C36 C35 H35A 109.9
O4 C35 H35B 109.9
C36 C35 H35B 109.9
H35A C35 H35B 108.3
C35 C36 H36A 109.5
C35 C36 H36B 109.5
H36A C36 H36B 109.5
C35 C36 H36C 109.5
H36A C36 H36C 109.5
H36B C36 H36C 109.5
N11 C41 C42 121.2(8)
N11 C41 H41 119.4
C42 C41 H41 119.4
C43 C42 C41 121.1(9)
C43 C42 H42 119.5
C41 C42 H42 119.5
C42 C43 C44 119.6(9)
C42 C43 H43 120.2
C44 C43 H43 120.2
C45 C44 C43 115.8(9)
C45 C44 H44 122.1
C43 C44 H44 122.1
N11 C45 C44 124.7(7)
N11 C45 C46 116.5(7)
C44 C45 C46 118.8(8)
N12 C46 C45 117.8(8)
N12 C46 H46 121.1
C45 C46 H46 121.1
N14 C47 C48 122.9(7)
N14 C47 N13 117.1(6)
C48 C47 N13 120.0(7)
C49 C48 C47 117.4(8)
C49 C48 H48 121.3
C47 C48 H48 121.3
N15 C49 C48 120.6(7)
N15 C49 N16 116.4(6)
C48 C49 N16 122.9(7)
N14 C50 N15 126.9(7)
N14 C50 C51 115.6(6)
N15 C50 C51 117.5(6)
C56 C51 C52 120.3(8)
C56 C51 C50 119.9(8)
C52 C51 C50 119.6(7)
C51 C52 C53 119.4(9)
C51 C52 H52 120.3
C53 C52 H52 120.3
C54 C53 C52 118.5(11)
C54 C53 H53 120.7
C52 C53 H53 120.7
C53 C54 C55 123.7(10)
C53 C54 H54 118.2
C55 C54 H54 118.2
C54 C55 C56 117.0(9)
C54 C55 H55 121.5
C56 C55 H55 121.5
C51 C56 C55 120.9(9)
C51 C56 H56 119.5
C55 C56 H56 119.5
N17 C57 C58 114.6(8)
N17 C57 H57 122.7
C58 C57 H57 122.7
N18 C58 C59 123.8(8)
N18 C58 C57 114.4(7)
C59 C58 C57 121.5(8)
C60 C59 C58 117.7(8)
C60 C59 H59 121.2
C58 C59 H59 121.2
C59 C60 C61 120.2(7)
C59 C60 H60 119.9
C61 C60 H60 119.9
C62 C61 C60 118.1(8)
C62 C61 H61 121.0
C60 C61 H61 121.0
N18 C62 C61 122.2(8)
N18 C62 H62 118.9
C61 C62 H62 118.9
N13 C63 C64 114.9(7)
N13 C63 H63A 108.5
C64 C63 H63A 108.5
N13 C63 H63B 108.5
C64 C63 H63B 108.5
H63A C63 H63B 107.5
C65 C64 C63 113.0(7)
C65 C64 H64A 109.0
C63 C64 H64A 109.0
C65 C64 H64B 109.0
C63 C64 H64B 109.0
H64A C64 H64B 107.8
O6 C65 O5 103.9(7)
O6 C65 C64 113.6(7)
O5 C65 C64 106.5(7)
O6 C65 H65 110.9
O5 C65 H65 110.9
C64 C65 H65 110.9
O5 C66 C67 106.9(10)
O5 C66 H66A 110.3
C67 C66 H66A 110.3
O5 C66 H66B 110.3
C67 C66 H66B 110.3
H66A C66 H66B 108.6
C66 C67 H67A 109.5
C66 C67 H67B 109.5
H67A C67 H67B 109.5
C66 C67 H67C 109.5
H67A C67 H67C 109.5
H67B C67 H67C 109.5
C69 C68 O6 116.6(11)
C69 C68 H68A 108.1
O6 C68 H68A 108.1
C69 C68 H68B 108.1
O6 C68 H68B 108.1
H68A C68 H68B 107.3
C68 C69 H69A 109.5
C68 C69 H69B 109.5
H69A C69 H69B 109.5
C68 C69 H69C 109.5
H69A C69 H69C 109.5
H69B C69 H69C 109.5
N16 C70 C71 112.5(7)
N16 C70 H70A 109.1
C71 C70 H70A 109.1
N16 C70 H70B 109.1
C71 C70 H70B 109.1
H70A C70 H70B 107.8
C72 C71 C70 114.8(7)
C72 C71 H71A 108.6
C70 C71 H71A 108.6
C72 C71 H71B 108.6
C70 C71 H71B 108.6
H71A C71 H71B 107.5
O7 C72 O8 107.4(7)
O7 C72 C71 108.6(7)
O8 C72 C71 111.1(7)
O7 C72 H72 109.9
O8 C72 H72 109.9
C71 C72 H72 109.9
O7 C73 C74 108.5(8)
O7 C73 H73A 110.0
C74 C73 H73A 110.0
O7 C73 H73B 110.0
C74 C73 H73B 110.0
H73A C73 H73B 108.4
C73 C74 H74A 109.5
C73 C74 H74B 109.5
H74A C74 H74B 109.5
C73 C74 H74C 109.5
H74A C74 H74C 109.5
H74B C74 H74C 109.5
C76 C75 O8 111.5(14)
C76 C75 H75A 109.3
O8 C75 H75A 109.3
C76 C75 H75B 109.3
O8 C75 H75B 109.3
H75A C75 H75B 108.0
C75 C76 H76A 109.5
C75 C76 H76B 109.5
H76A C76 H76B 109.5
C75 C76 H76C 109.5
H76A C76 H76C 109.5
H76B C76 H76C 109.5
N21 C81 C82 124.5(8)
N21 C81 H81 117.7
C82 C81 H81 117.7
C83 C82 C81 118.2(9)
C83 C82 H82 120.9
C81 C82 H82 120.9
C82 C83 C84 119.6(9)
C82 C83 H83 120.2
C84 C83 H83 120.2
C85 C84 C83 117.9(9)
C85 C84 H84 121.0
C83 C84 H84 121.0
N21 C85 C84 121.0(8)
N21 C85 C86 117.9(7)
C84 C85 C86 121.1(8)
N22 C86 C85 114.9(7)
N22 C86 H86 122.5
C85 C86 H86 122.5
N24 C87 C88 123.1(7)
N24 C87 N23 115.4(6)
C88 C87 N23 121.4(8)
C87 C88 C89 118.4(8)
C87 C88 H88 120.8
C89 C88 H88 120.8
N26 C89 C88 123.3(7)
N26 C89 N25 116.8(6)
C88 C89 N25 119.8(7)
N25 C90 N24 126.9(7)
N25 C90 C91 116.0(7)
N24 C90 C91 116.7(6)
C96 C91 C92 122.0(8)
C96 C91 C90 117.4(7)
C92 C91 C90 120.5(7)
C91 C92 C93 118.7(9)
C91 C92 H92 120.7
C93 C92 H92 120.7
C94 C93 C92 119.5(10)
C94 C93 H93 120.2
C92 C93 H93 120.2
C93 C94 C95 124.3(10)
C93 C94 H94 117.8
C95 C94 H94 117.8
C96 C95 C94 114.9(10)
C96 C95 H95 122.6
C94 C95 H95 122.6
C91 C96 C95 120.5(9)
C91 C96 H96 119.8
C95 C96 H96 119.8
N27 C97 C98 118.3(8)
N27 C97 H97 120.9
C98 C97 H97 120.9
N28 C98 C99 124.3(9)
N28 C98 C97 115.7(8)
C99 C98 C97 119.5(9)
C98 C99 C100 114.9(9)
C98 C99 H99 122.6
C100 C99 H99 122.6
C101 C100 C99 118.8(9)
C101 C100 H100 120.6
C99 C100 H100 120.6
C102 C101 C100 121.1(9)
C102 C101 H101 119.5
C100 C101 H101 119.5
N28 C102 C101 121.2(9)
N28 C102 H102 119.4
C101 C102 H102 119.4
N23 C103 C104 114.6(7)
N23 C103 H10A 108.6
C104 C103 H10A 108.6
N23 C103 H10B 108.6
C104 C103 H10B 108.6
H10A C103 H10B 107.6
C103 C104 C105 109.1(8)
C103 C104 H10C 109.9
C105 C104 H10C 109.9
C103 C104 H10D 109.9
C105 C104 H10D 109.9
H10C C104 H10D 108.3
O9 C105 O10 104.9(13)
O9 C105 C104 108.9(12)
O10 C105 C104 106.7(11)
O9 C105 H105 112.0
O10 C105 H105 112.0
C104 C105 H105 112.0
O9 C106 C107 108.4(11)
O9 C106 H10E 110.0
C107 C106 H10E 110.0
O9 C106 H10F 110.0
C107 C106 H10F 110.0
H10E C106 H10F 108.4
C106 C107 H10G 109.5
C106 C107 H10H 109.5
H10G C107 H10H 109.5
C106 C107 H10I 109.5
H10G C107 H10I 109.5
H10H C107 H10I 109.5
O10 C108 C109 126.5(16)
O10 C108 H10J 105.7
C109 C108 H10J 105.7
O10 C108 H10K 105.7
C109 C108 H10K 105.7
H10J C108 H10K 106.1
C108 C109 H10L 109.5
C108 C109 H10M 109.5
H10L C109 H10M 109.5
C108 C109 H10N 109.5
H10L C109 H10N 109.5
H10M C109 H10N 109.5
N26 C110 C111 114.2(8)
N26 C110 H11A 108.7
C111 C110 H11A 108.7
N26 C110 H11B 108.7
C111 C110 H11B 108.7
H11A C110 H11B 107.6
C112 C111 C110 107.5(8)
C112 C111 H11C 110.2
C110 C111 H11C 110.2
C112 C111 H11D 110.2
C110 C111 H11D 110.2
H11C C111 H11D 108.5
C111 C112 O12 107.4(8)
C111 C112 O11 109.2(8)
O12 C112 O11 105.3(9)
C111 C112 H112 111.5
O12 C112 H112 111.5
O11 C112 H112 111.5
O11 C113 C114 107.1(10)
O11 C113 H11E 110.3
C114 C113 H11E 110.3
O11 C113 H11F 110.3
C114 C113 H11F 110.3
H11E C113 H11F 108.6
C113 C114 H11G 109.5
C113 C114 H11H 109.5
H11G C114 H11H 109.5
C113 C114 H11I 109.5
H11G C114 H11I 109.5
H11H C114 H11I 109.5
O12 C115 C116 105.2(9)
O12 C115 H11J 110.7
C116 C115 H11J 110.7
O12 C115 H11K 110.7
C116 C115 H11K 110.7
H11J C115 H11K 108.8
C115 C116 H11L 109.5
C115 C116 H11M 109.5
H11L C116 H11M 109.5
C115 C116 H11N 109.5
H11L C116 H11N 109.5
H11M C116 H11N 109.5
N31 C121 C122 124.4(9)
N31 C121 H121 117.8
C122 C121 H121 117.8
C121 C122 C123 119.1(9)
C121 C122 H122 120.5
C123 C122 H122 120.5
C122 C123 C124 117.0(8)
C122 C123 H123 121.5
C124 C123 H123 121.5
C125 C124 C123 120.3(8)
C125 C124 H124 119.8
C123 C124 H124 119.8
N31 C125 C124 122.1(8)
N31 C125 C126 115.5(7)
C124 C125 C126 122.4(8)
N32 C126 C125 121.1(8)
N32 C126 H126 119.5
C125 C126 H126 119.5
N33 C127 C128 124.4(8)
N33 C127 N34 115.8(7)
C128 C127 N34 119.7(7)
C129 C128 C127 119.5(8)
C129 C128 H128 120.2
C127 C128 H128 120.2
C128 C129 N36 122.8(7)
C128 C129 N35 121.5(7)
N36 C129 N35 115.6(7)
N35 C130 N34 128.0(7)
N35 C130 C131 117.3(7)
N34 C130 C131 114.6(7)
C132 C131 C136 119.2(7)
C132 C131 C130 121.0(7)
C136 C131 C130 119.8(7)
C133 C132 C131 121.0(8)
C133 C132 H132 119.5
C131 C132 H132 119.5
C132 C133 C134 121.1(9)
C132 C133 H133 119.4
C134 C133 H133 119.4
C135 C134 C133 116.4(9)
C135 C134 H134 121.8
C133 C134 H134 121.8
C136 C135 C134 122.1(9)
C136 C135 H135 118.9
C134 C135 H135 118.9
C135 C136 C131 120.1(9)
C135 C136 H136 119.9
C131 C136 H136 119.9
N37 C137 C138 116.7(8)
N37 C137 H137 121.7
C138 C137 H137 121.7
C139 C138 N38 119.1(8)
C139 C138 C137 125.4(8)
N38 C138 C137 115.4(8)
C140 C139 C138 120.5(10)
C140 C139 H139 119.7
C138 C139 H139 119.7
C139 C140 C141 119.0(10)
C139 C140 H140 120.5
C141 C140 H140 120.5
C140 C141 C142 118.1(10)
C140 C141 H141 121.0
C142 C141 H141 121.0
N38 C142 C141 123.7(10)
N38 C142 H142 118.1
C141 C142 H142 118.1
N33 C143 C144 113.1(6)
N33 C143 H14A 109.0
C144 C143 H14A 109.0
N33 C143 H14B 109.0
C144 C143 H14B 109.0
H14A C143 H14B 107.8
C143 C144 C145 113.2(7)
C143 C144 H14C 108.9
C145 C144 H14C 108.9
C143 C144 H14D 108.9
C145 C144 H14D 108.9
H14C C144 H14D 107.7
O13 C145 O14 113.1(7)
O13 C145 C144 106.8(7)
O14 C145 C144 112.9(7)
O13 C145 H145 107.9
O14 C145 H145 107.9
C144 C145 H145 107.9
O13 C146 C147 111.9(8)
O13 C146 H14E 109.2
C147 C146 H14E 109.2
O13 C146 H14F 109.2
C147 C146 H14F 109.2
H14E C146 H14F 107.9
C146 C147 H14G 109.5
C146 C147 H14H 109.5
H14G C147 H14H 109.5
C146 C147 H14I 109.5
H14G C147 H14I 109.5
H14H C147 H14I 109.5
O14 C148 C149 111.9(11)
O14 C148 H14J 109.2
C149 C148 H14J 109.2
O14 C148 H14K 109.2
C149 C148 H14K 109.2
H14J C148 H14K 107.9
C148 C149 H14L 109.5
C148 C149 H14M 109.5
H14L C149 H14M 109.5
C148 C149 H14N 109.5
H14L C149 H14N 109.5
H14M C149 H14N 109.5
N36 C150 C151 114.4(6)
N36 C150 H15A 108.6
C151 C150 H15A 108.6
N36 C150 H15B 108.6
C151 C150 H15B 108.6
H15A C150 H15B 107.6
C152 C151 C150 117.2(8)
C152 C151 H15C 108.0
C150 C151 H15C 108.0
C152 C151 H15D 108.0
C150 C151 H15D 108.0
H15C C151 H15D 107.2
O15 C152 O16 107.3(8)
O15 C152 C151 113.9(7)
O16 C152 C151 104.9(7)
O15 C152 H152 110.2
O16 C152 H152 110.2
C151 C152 H152 110.2
C154 C153 O15 110.2(9)
C154 C153 H15E 109.6
O15 C153 H15E 109.6
C154 C153 H15F 109.6
O15 C153 H15F 109.6
H15E C153 H15F 108.1
C153 C154 H15G 109.5
C153 C154 H15H 109.5
H15G C154 H15H 109.5
C153 C154 H15I 109.5
H15G C154 H15I 109.5
H15H C154 H15I 109.5
C156 C155 O16 112.5(10)
C156 C155 H15J 109.1
O16 C155 H15J 109.1
C156 C155 H15K 109.1
O16 C155 H15K 109.1
H15J C155 H15K 107.8
C155 C156 H15L 109.5
C155 C156 H15M 109.5
H15L C156 H15M 109.5
C155 C156 H15N 109.5
H15L C156 H15N 109.5
H15M C156 H15N 109.5
C1 N1 C5 118.2(8)
C1 N1 Cu1 128.6(7)
C5 N1 Cu1 113.2(6)
C6 N2 N3 123.8(7)
C6 N2 Cu1 117.2(6)
N3 N2 Cu1 119.0(4)
N2 N3 C7 115.3(6)
N2 N3 C23 119.5(6)
C7 N3 C23 125.0(7)
C10 N4 C7 114.3(7)
C10 N4 Cu1 132.5(6)
C7 N4 Cu1 112.5(5)
C10 N5 C9 116.6(6)
C10 N5 Cu2 130.3(5)
C9 N5 Cu2 113.1(5)
N7 N6 C9 114.0(6)
N7 N6 C30 124.1(6)
C9 N6 C30 121.6(6)
C17 N7 N6 120.8(7)
C17 N7 Cu2 117.4(5)
N6 N7 Cu2 121.8(5)
C18 N8 C22 118.3(7)
C18 N8 Cu2 111.8(5)
C22 N8 Cu2 129.8(6)
C41 N11 C45 117.6(7)
C41 N11 Cu1 132.4(6)
C45 N11 Cu1 109.7(5)
C46 N12 N13 120.6(7)
C46 N12 Cu1 118.0(5)
N13 N12 Cu1 121.3(4)
N12 N13 C47 115.2(6)
N12 N13 C63 122.5(6)
C47 N13 C63 121.9(6)
C50 N14 C47 115.2(6)
C50 N14 Cu1 131.6(5)
C47 N14 Cu1 111.5(4)
C50 N15 C49 116.5(6)
C50 N15 Cu3 130.7(5)
C49 N15 Cu3 112.7(5)
C49 N16 N17 114.1(6)
C49 N16 C70 124.3(6)
N17 N16 C70 120.8(6)
C57 N17 N16 121.9(7)
C57 N17 Cu3 118.4(6)
N16 N17 Cu3 119.7(5)
C58 N18 C62 117.8(7)
C58 N18 Cu3 112.3(5)
C62 N18 Cu3 129.9(6)
C81 N21 C85 118.3(7)
C81 N21 Cu2 131.7(6)
C85 N21 Cu2 109.7(5)
C86 N22 N23 122.1(7)
C86 N22 Cu2 117.0(6)
N23 N22 Cu2 120.9(5)
N22 N23 C87 114.9(6)
N22 N23 C103 121.2(6)
C87 N23 C103 123.8(6)
C87 N24 C90 114.9(6)
C87 N24 Cu2 113.6(4)
C90 N24 Cu2 131.5(5)
C90 N25 C89 116.8(6)
C90 N25 Cu4 129.9(5)
C89 N25 Cu4 113.3(4)
C89 N26 N27 115.9(6)
C89 N26 C110 124.9(7)
N27 N26 C110 119.2(6)
C97 N27 N26 121.9(7)
C97 N27 Cu4 116.3(6)
N26 N27 Cu4 121.4(5)
C98 N28 C102 119.6(8)
C98 N28 Cu4 112.0(6)
C102 N28 Cu4 128.4(6)
C121 N31 C125 117.1(7)
C121 N31 Cu3 132.5(6)
C125 N31 Cu3 109.5(5)
C126 N32 N33 123.2(7)
C126 N32 Cu3 116.7(6)
N33 N32 Cu3 119.9(5)
C127 N33 N32 116.6(7)
C127 N33 C143 121.7(7)
N32 N33 C143 121.2(6)
C130 N34 C127 115.5(7)
C130 N34 Cu3 130.5(6)
C127 N34 Cu3 114.1(5)
C130 N35 C129 115.5(6)
C130 N35 Cu4 130.3(6)
C129 N35 Cu4 112.1(5)
N37 N36 C129 116.1(7)
N37 N36 C150 122.9(7)
C129 N36 C150 120.7(6)
C137 N37 N36 122.8(7)
C137 N37 Cu4 117.9(6)
N36 N37 Cu4 119.2(5)
C142 N38 C138 119.3(8)
C142 N38 Cu4 130.4(7)
C138 N38 Cu4 110.3(5)
C25 O1 C26 115.2(6)
C25 O2 C28 113.2(6)
C32 O3 C33 110.9(7)
C32 O4 C35 117.0(7)
C66 O5 C65 109.3(8)
C65 O6 C68 117.3(8)
C72 O7 C73 116.6(8)
C72 O8 C75 114.6(8)
C105 O9 C106 114.6(10)
C108 O10 C105 138.7(16)
C113 O11 C112 113.6(8)
C112 O12 C115 116.2(7)
C145 O13 C146 115.7(7)
C148 O14 C145 114.7(7)
C152 O15 C153 116.3(7)
C152 O16 C155 114.1(8)
N2 Cu1 N12 172.0(2)
N2 Cu1 N1 78.6(3)
N12 Cu1 N1 95.8(3)
N2 Cu1 N4 75.9(2)
N12 Cu1 N4 109.8(2)
N1 Cu1 N4 154.4(3)
N2 Cu1 N11 97.3(2)
N12 Cu1 N11 77.8(2)
N1 Cu1 N11 99.4(2)
N4 Cu1 N11 86.5(2)
N2 Cu1 N14 111.8(2)
N12 Cu1 N14 73.5(2)
N1 Cu1 N14 88.0(2)
N4 Cu1 N14 98.9(2)
N11 Cu1 N14 150.9(3)
N22 Cu2 N7 169.2(2)
N22 Cu2 N21 79.9(3)
N7 Cu2 N21 93.7(2)
N22 Cu2 N24 75.1(2)
N7 Cu2 N24 111.6(2)
N21 Cu2 N24 154.8(3)
N22 Cu2 N8 95.6(3)
N7 Cu2 N8 76.1(3)
N21 Cu2 N8 94.0(3)
N24 Cu2 N8 91.8(2)
N22 Cu2 N5 116.1(3)
N7 Cu2 N5 72.4(2)
N21 Cu2 N5 92.0(2)
N24 Cu2 N5 95.9(2)
N8 Cu2 N5 148.3(3)
N17 Cu3 N18 79.2(3)
N17 Cu3 N32 165.2(3)
N18 Cu3 N32 92.7(3)
N17 Cu3 N15 77.0(3)
N18 Cu3 N15 154.5(3)
N32 Cu3 N15 112.5(2)
N17 Cu3 N31 91.6(3)
N18 Cu3 N31 91.5(2)
N32 Cu3 N31 76.1(3)
N15 Cu3 N31 98.1(2)
N17 Cu3 N34 118.8(3)
N18 Cu3 N34 91.7(2)
N32 Cu3 N34 73.4(2)
N15 Cu3 N34 91.8(2)
N31 Cu3 N34 149.5(3)
N37 Cu4 N38 79.4(3)
N37 Cu4 N27 170.6(3)
N38 Cu4 N27 91.4(3)
N37 Cu4 N35 76.6(3)
N38 Cu4 N35 155.9(3)
N27 Cu4 N35 112.3(3)
N37 Cu4 N28 102.9(3)
N38 Cu4 N28 97.2(3)
N27 Cu4 N28 75.7(3)
N35 Cu4 N28 85.3(3)
N37 Cu4 N25 110.2(2)
N38 Cu4 N25 92.9(2)
N27 Cu4 N25 72.3(2)
N35 Cu4 N25 98.1(2)
N28 Cu4 N25 146.6(2)
F1 B1 F3 111.0(9)
F1 B1 F2 111.5(8)
F3 B1 F2 109.5(9)
F1 B1 F4 110.0(9)
F3 B1 F4 106.8(8)
F2 B1 F4 107.9(8)
F8 B2 F6 109.8(15)
F8 B2 F7 111.0(13)
F6 B2 F7 115.8(13)
F8 B2 F5 106.5(12)
F6 B2 F5 105.4(13)
F7 B2 F5 107.7(15)
F12 B3 F9 107.6(12)
F12 B3 F10 108.1(11)
F9 B3 F10 109.9(11)
F12 B3 F11 106.1(11)
F9 B3 F11 113.0(10)
F10 B3 F11 111.9(11)
F15 B4 F13 112.5(11)
F15 B4 F24 116.2(14)
F13 B4 F24 110.2(10)
F15 B4 F14 107.4(12)
F13 B4 F14 102.8(13)
F24 B4 F14 106.8(10)
F19 B5 F17 112.7(11)
F19 B5 F16 112.6(11)
F17 B5 F16 111.7(10)
F19 B5 F18 108.1(11)
F17 B5 F18 101.9(11)
F16 B5 F18 109.2(11)
F22 B6 F23 113.1(9)
F22 B6 F21 113.1(9)
F23 B6 F21 112.8(10)
F22 B6 F20 105.4(10)
F23 B6 F20 107.2(9)
F21 B6 F20 104.3(9)
F26 B7 F28 122.8(13)
F26 B7 F25 118.3(13)
F28 B7 F25 114.8(12)
F26 B7 F27 102.6(12)
F28 B7 F27 94.8(14)
F25 B7 F27 92.5(12)
F32 B8 F29 120.9(15)
F32 B8 F30 108.4(12)
F29 B8 F30 104.3(14)
F32 B8 F31 113.3(14)
F29 B8 F31 105.5(12)
F30 B8 F31 102.5(13)

loop_
_geom_bond_atom_site_label_1
_geom_bond_atom_site_label_2
_geom_bond_distance
C1 N1 1.308(12)
C1 C2 1.399(14)
C1 H1 0.9300
C2 C3 1.376(14)
C2 H2 0.9300
C3 C4 1.387(13)
C3 H3 0.9300
C4 C5 1.382(12)
C4 H4 0.9300
C5 N1 1.314(11)
C5 C6 1.485(12)
C6 N2 1.255(10)
C6 H6 0.9300
C7 N4 1.345(10)
C7 N3 1.382(9)
C7 C8 1.416(12)
C8 C9 1.387(10)
C8 H8 0.9300
C9 N5 1.363(10)
C9 N6 1.391(10)
C10 N5 1.296(10)
C10 N4 1.331(9)
C10 C11 1.543(11)
C11 C12 1.337(12)
C11 C16 1.417(12)
C12 C13 1.424(15)
C12 H12 0.9300
C13 C14 1.365(16)
C13 H13 0.9300
C14 C15 1.316(15)
C14 H14 0.9300
C15 C16 1.383(14)
C15 H15 0.9300
C16 H16 0.9300
C17 N7 1.288(9)
C17 C18 1.447(11)
C17 H17 0.9300
C18 N8 1.350(10)
C18 C19 1.373(11)
C19 C20 1.407(12)
C19 H19 0.9300
C20 C21 1.349(14)
C20 H20 0.9300
C21 C22 1.415(14)
C21 H21 0.9300
C22 N8 1.367(11)
C22 H22 0.9300
C23 N3 1.463(10)
C23 C24 1.541(10)
C23 H23A 0.9700
C23 H23B 0.9700
C24 C25 1.557(11)
C24 H24A 0.9700
C24 H24B 0.9700
C25 O2 1.376(9)
C25 O1 1.413(9)
C25 H25 0.9800
C26 O1 1.451(10)
C26 C27 1.497(12)
C26 H26A 0.9700
C26 H26B 0.9700
C27 H27A 0.9600
C27 H27B 0.9600
C27 H27C 0.9600
C28 O2 1.391(10)
C28 C29 1.520(12)
C28 H28A 0.9700
C28 H28B 0.9700
C29 H29A 0.9600
C29 H29B 0.9600
C29 H29C 0.9600
C30 N6 1.444(10)
C30 C31 1.547(10)
C30 H30A 0.9700
C30 H30B 0.9700
C31 C32 1.531(11)
C31 H31A 0.9700
C31 H31B 0.9700
C32 O4 1.381(9)
C32 O3 1.410(10)
C32 H32 0.9800
C33 O3 1.484(11)
C33 C34 1.527(15)
C33 H33A 0.9700
C33 H33B 0.9700
C34 H34A 0.9600
C34 H34B 0.9600
C34 H34C 0.9600
C35 O4 1.460(11)
C35 C36 1.473(13)
C35 H35A 0.9700
C35 H35B 0.9700
C36 H36A 0.9600
C36 H36B 0.9600
C36 H36C 0.9600
C41 N11 1.327(10)
C41 C42 1.414(13)
C41 H41 0.9300
C42 C43 1.336(14)
C42 H42 0.9300
C43 C44 1.412(13)
C43 H43 0.9300
C44 C45 1.405(11)
C44 H44 0.9300
C45 N11 1.347(11)
C45 C46 1.469(11)
C46 N12 1.272(9)
C46 H46 0.9300
C47 N14 1.350(10)
C47 C48 1.370(11)
C47 N13 1.407(9)
C48 C49 1.364(10)
C48 H48 0.9300
C49 N15 1.358(10)
C49 N16 1.375(9)
C50 N14 1.305(9)
C50 N15 1.339(9)
C50 C51 1.507(11)
C51 C56 1.368(12)
C51 C52 1.385(12)
C52 C53 1.396(13)
C52 H52 0.9300
C53 C54 1.350(15)
C53 H53 0.9300
C54 C55 1.379(15)
C54 H54 0.9300
C55 C56 1.392(13)
C55 H55 0.9300
C56 H56 0.9300
C57 N17 1.279(10)
C57 C58 1.471(11)
C57 H57 0.9300
C58 N18 1.336(10)
C58 C59 1.381(11)
C59 C60 1.357(12)
C59 H59 0.9300
C60 C61 1.399(13)
C60 H60 0.9300
C61 C62 1.377(12)
C61 H61 0.9300
C62 N18 1.346(10)
C62 H62 0.9300
C63 N13 1.473(10)
C63 C64 1.549(12)
C63 H63A 0.9700
C63 H63B 0.9700
C64 C65 1.533(12)
C64 H64A 0.9700
C64 H64B 0.9700
C65 O6 1.375(11)
C65 O5 1.464(11)
C65 H65 0.9800
C66 O5 1.449(13)
C66 C67 1.482(17)
C66 H66A 0.9700
C66 H66B 0.9700
C67 H67A 0.9600
C67 H67B 0.9600
C67 H67C 0.9600
C68 C69 1.402(17)
C68 O6 1.439(13)
C68 H68A 0.9700
C68 H68B 0.9700
C69 H69A 0.9600
C69 H69B 0.9600
C69 H69C 0.9600
C70 N16 1.471(10)
C70 C71 1.524(12)
C70 H70A 0.9700
C70 H70B 0.9700
C71 C72 1.478(12)
C71 H71A 0.9700
C71 H71B 0.9700
C72 O7 1.377(10)
C72 O8 1.425(10)
C72 H72 0.9800
C73 O7 1.405(10)
C73 C74 1.523(15)
C73 H73A 0.9700
C73 H73B 0.9700
C74 H74A 0.9600
C74 H74B 0.9600
C74 H74C 0.9600
C75 C76 1.40(2)
C75 O8 1.530(15)
C75 H75A 0.9700
C75 H75B 0.9700
C76 H76A 0.9600
C76 H76B 0.9600
C76 H76C 0.9600
C81 N21 1.295(10)
C81 C82 1.373(12)
C81 H81 0.9300
C82 C83 1.356(14)
C82 H82 0.9300
C83 C84 1.399(13)
C83 H83 0.9300
C84 C85 1.390(11)
C84 H84 0.9300
C85 N21 1.361(10)
C85 C86 1.415(11)
C86 N22 1.321(9)
C86 H86 0.9300
C87 N24 1.347(10)
C87 C88 1.373(11)
C87 N23 1.381(9)
C88 C89 1.377(11)
C88 H88 0.9300
C89 N26 1.353(10)
C89 N25 1.391(10)
C90 N25 1.321(9)
C90 N24 1.358(10)
C90 C91 1.500(11)
C91 C96 1.373(12)
C91 C92 1.386(11)
C92 C93 1.387(13)
C92 H92 0.9300
C93 C94 1.320(16)
C93 H93 0.9300
C94 C95 1.441(17)
C94 H94 0.9300
C95 C96 1.398(13)
C95 H95 0.9300
C96 H96 0.9300
C97 N27 1.281(10)
C97 C98 1.455(12)
C97 H97 0.9300
C98 N28 1.322(11)
C98 C99 1.420(12)
C99 C100 1.436(14)
C99 H99 0.9300
C100 C101 1.393(14)
C100 H100 0.9300
C101 C102 1.360(13)
C101 H101 0.9300
C102 N28 1.347(12)
C102 H102 0.9300
C103 N23 1.465(10)
C103 C104 1.507(12)
C103 H10A 0.9700
C103 H10B 0.9700
C104 C105 1.547(15)
C104 H10C 0.9700
C104 H10D 0.9700
C105 O9 1.348(16)
C105 O10 1.450(15)
C105 H105 0.9800
C106 O9 1.432(12)
C106 C107 1.46(2)
C106 H10E 0.9700
C106 H10F 0.9700
C107 H10G 0.9600
C107 H10H 0.9600
C107 H10I 0.9600
C108 O10 1.027(14)
C108 C109 1.444(17)
C108 H10J 0.9700
C108 H10K 0.9700
C109 H10L 0.9600
C109 H10M 0.9600
C109 H10N 0.9600
C110 N26 1.452(11)
C110 C111 1.547(12)
C110 H11A 0.9700
C110 H11B 0.9700
C111 C112 1.444(13)
C111 H11C 0.9700
C111 H11D 0.9700
C112 O12 1.480(12)
C112 O11 1.522(13)
C112 H112 0.9800
C113 O11 1.454(13)
C113 C114 1.524(17)
C113 H11E 0.9700
C113 H11F 0.9700
C114 H11G 0.9600
C114 H11H 0.9600
C114 H11I 0.9600
C115 O12 1.528(12)
C115 C116 1.543(16)
C115 H11J 0.9700
C115 H11K 0.9700
C116 H11L 0.9600
C116 H11M 0.9600
C116 H11N 0.9600
C121 N31 1.334(12)
C121 C122 1.401(12)
C121 H121 0.9300
C122 C123 1.402(12)
C122 H122 0.9300
C123 C124 1.412(12)
C123 H123 0.9300
C124 C125 1.393(11)
C124 H124 0.9300
C125 N31 1.377(10)
C125 C126 1.422(12)
C126 N32 1.262(9)
C126 H126 0.9300
C127 N33 1.361(10)
C127 C128 1.392(11)
C127 N34 1.395(10)
C128 C129 1.326(11)
C128 H128 0.9300
C129 N36 1.371(10)
C129 N35 1.411(10)
C130 N35 1.294(10)
C130 N34 1.342(10)
C130 C131 1.500(11)
C131 C132 1.368(11)
C131 C136 1.415(11)
C132 C133 1.355(13)
C132 H132 0.9300
C133 C134 1.432(14)
C133 H133 0.9300
C134 C135 1.401(14)
C134 H134 0.9300
C135 C136 1.344(13)
C135 H135 0.9300
C136 H136 0.9300
C137 N37 1.264(10)
C137 C138 1.427(12)
C137 H137 0.9300
C138 C139 1.395(13)
C138 N38 1.410(11)
C139 C140 1.385(14)
C139 H139 0.9300
C140 C141 1.392(16)
C140 H140 0.9300
C141 C142 1.404(16)
C141 H141 0.9300
C142 N38 1.298(13)
C142 H142 0.9300
C143 N33 1.437(10)
C143 C144 1.508(11)
C143 H14A 0.9700
C143 H14B 0.9700
C144 C145 1.520(12)
C144 H14C 0.9700
C144 H14D 0.9700
C145 O13 1.399(9)
C145 O14 1.419(10)
C145 H145 0.9800
C146 O13 1.441(11)
C146 C147 1.551(17)
C146 H14E 0.9700
C146 H14F 0.9700
C147 H14G 0.9600
C147 H14H 0.9600
C147 H14I 0.9600
C148 O14 1.347(14)
C148 C149 1.462(15)
C148 H14J 0.9700
C148 H14K 0.9700
C149 H14L 0.9600
C149 H14M 0.9600
C149 H14N 0.9600
C150 N36 1.461(10)
C150 C151 1.544(10)
C150 H15A 0.9700
C150 H15B 0.9700
C151 C152 1.458(12)
C151 H15C 0.9700
C151 H15D 0.9700
C152 O15 1.399(11)
C152 O16 1.442(11)
C152 H152 0.9800
C153 C154 1.439(15)
C153 O15 1.452(10)
C153 H15E 0.9700
C153 H15F 0.9700
C154 H15G 0.9600
C154 H15H 0.9600
C154 H15I 0.9600
C155 C156 1.354(15)
C155 O16 1.449(12)
C155 H15J 0.9700
C155 H15K 0.9700
C156 H15L 0.9600
C156 H15M 0.9600
C156 H15N 0.9600
N1 Cu1 2.080(7)
N2 N3 1.354(9)
N2 Cu1 2.005(6)
N4 Cu1 2.172(6)
N5 Cu2 2.296(6)
N6 N7 1.381(9)
N7 Cu2 2.091(7)
N8 Cu2 2.219(7)
N11 Cu1 2.211(6)
N12 N13 1.393(8)
N12 Cu1 2.030(7)
N14 Cu1 2.324(6)
N15 Cu3 2.147(6)
N16 N17 1.393(8)
N17 Cu3 1.943(7)
N18 Cu3 2.065(6)
N21 Cu2 2.095(6)
N22 N23 1.353(8)
N22 Cu2 1.968(7)
N24 Cu2 2.171(6)
N25 Cu4 2.306(6)
N26 N27 1.401(9)
N27 Cu4 2.081(7)
N28 Cu4 2.211(7)
N31 Cu3 2.249(7)
N32 N33 1.395(9)
N32 Cu3 2.077(7)
N34 Cu3 2.256(6)
N35 Cu4 2.159(6)
N36 N37 1.363(9)
N37 Cu4 2.003(7)
N38 Cu4 2.073(7)
B1 F1 1.324(12)
B1 F3 1.377(13)
B1 F2 1.391(11)
B1 F4 1.425(12)
B2 F8 1.363(15)
B2 F6 1.36(2)
B2 F7 1.384(17)
B2 F5 1.46(2)
B3 F12 1.312(14)
B3 F9 1.363(15)
B3 F10 1.376(15)
B3 F11 1.384(15)
B4 F15 1.273(15)
B4 F13 1.354(15)
B4 F24 1.409(15)
B4 F14 1.428(17)
B5 F19 1.335(14)
B5 F17 1.348(15)
B5 F16 1.367(14)
B5 F18 1.421(15)
B6 F22 1.345(12)
B6 F23 1.356(12)
B6 F21 1.362(13)
B6 F20 1.443(14)
B7 F26 1.303(18)
B7 F28 1.308(15)
B7 F25 1.395(16)
B7 F27 1.58(2)
B8 F32 1.330(18)
B8 F29 1.377(16)
B8 F30 1.389(17)
B8 F31 1.41(2)
